data_4080394
loop_
_publ_author_name
'Yang, Yi-Fan'
'Foo, Cechao'
'Xi, Hong-Wei'
'Li, Yongxin'
'Lim, Kok Hwa'
'So, Cheuk-Wai'

_publ_section_title
;
 A Base-Stabilized 2-Silaallene
;
_journal_issue 7
_journal_name_full Organometallics
_journal_page_first 2267
_journal_paper_doi 10.1021/om301175p
_journal_volume 32
_journal_year 2013
_chemical_formula_sum 'C52 H45 O P4 S4 Si'
_chemical_formula_weight 966.09
_chemical_name_systematic
; 
 ? 
;
_space_group_IT_number 2
_symmetry_cell_setting triclinic
_symmetry_space_group_name_Hall '-P 1'
_symmetry_space_group_name_H-M 'P -1'
_atom_sites_solution_hydrogens geom
_atom_sites_solution_primary direct
_atom_sites_solution_secondary difmap
_audit_creation_method SHELXL-97
_cell_angle_alpha 90.112(4)
_cell_angle_beta 90.192(4)
_cell_angle_gamma 105.038(3)
_cell_formula_units_Z 4
_cell_length_a 9.7149(6)
_cell_length_b 13.1293(8)
_cell_length_c 38.866(3)
_cell_measurement_reflns_used 4855
_cell_measurement_temperature 103(2)
_cell_measurement_theta_max 25.00
_cell_measurement_theta_min 2.40
_cell_volume 4787.5(6)
_computing_cell_refinement 'Bruker SAINT'
_computing_data_collection 'Bruker APEX2'
_computing_data_reduction 'Bruker SAINT'
_computing_molecular_graphics 'Bruker SHELXTL'
_computing_publication_material 'Bruker SHELXTL'
_computing_structure_refinement 'SHELXL-97 (Sheldrick, 2008)'
_computing_structure_solution 'SHELXS-97 (Sheldrick, 2008)'
_diffrn_ambient_temperature 103(2)
_diffrn_measured_fraction_theta_full 0.987
_diffrn_measured_fraction_theta_max 0.946
_diffrn_measurement_device_type 'Bruker APEX-II CCD'
_diffrn_measurement_method '\f and \w scans'
_diffrn_radiation_monochromator graphite
_diffrn_radiation_source 'fine-focus sealed tube'
_diffrn_radiation_type MoK\a
_diffrn_radiation_wavelength 0.71073
_diffrn_reflns_av_R_equivalents 0.0786
_diffrn_reflns_av_sigmaI/netI 0.1734
_diffrn_reflns_limit_h_max 13
_diffrn_reflns_limit_h_min -13
_diffrn_reflns_limit_k_max 19
_diffrn_reflns_limit_k_min -18
_diffrn_reflns_limit_l_max 56
_diffrn_reflns_limit_l_min -53
_diffrn_reflns_number 60476
_diffrn_reflns_theta_full 25.00
_diffrn_reflns_theta_max 31.11
_diffrn_reflns_theta_min 1.57
_exptl_absorpt_coefficient_mu 0.396
_exptl_absorpt_correction_T_max 0.9615
_exptl_absorpt_correction_T_min 0.8578
_exptl_absorpt_correction_type multi-scan
_exptl_absorpt_process_details sadabs
_exptl_crystal_colour colourless
_exptl_crystal_density_diffrn 1.340
_exptl_crystal_density_method 'not measured'
_exptl_crystal_description block
_exptl_crystal_F_000 2012
_exptl_crystal_size_max 0.40
_exptl_crystal_size_mid 0.20
_exptl_crystal_size_min 0.10
_refine_diff_density_max 0.644
_refine_diff_density_min -0.733
_refine_diff_density_rms 0.145
_refine_ls_extinction_method none
_refine_ls_goodness_of_fit_ref 0.969
_refine_ls_hydrogen_treatment constr
_refine_ls_matrix_type full
_refine_ls_number_parameters 2197
_refine_ls_number_reflns 29109
_refine_ls_number_restraints 5313
_refine_ls_restrained_S_all 0.904
_refine_ls_R_factor_all 0.1598
_refine_ls_R_factor_gt 0.0733
_refine_ls_shift/su_max 0.002
_refine_ls_shift/su_mean 0.000
_refine_ls_structure_factor_coef Fsqd
_refine_ls_weighting_details 'calc w=1/[\s^2^(Fo^2^)+(0.0924P)^2^+0.0000P] where P=(Fo^2^+2Fc^2^)/3'
_refine_ls_weighting_scheme calc
_refine_ls_wR_factor_gt 0.1571
_refine_ls_wR_factor_ref 0.2116
_reflns_number_gt 15153
_reflns_number_total 29109
_reflns_threshold_expression >2sigma(I)
_cod_data_source_file om301175p_si_001.cif
_cod_data_source_block scw591
_cod_depositor_comments
;
The following automatic conversions were performed:

'_symmetry_cell_setting' value 'Triclinic' changed to 'triclinic'
according to /home/saulius/struct/CIF-dictionaries/cif_core.dic
dictionary named 'cif_core.dic' version 2.4.2 from 2011-04-26.

Automatic conversion script
Id: cif_fix_values 1891 2012-01-12 08:04:46Z andrius 
;
_cod_original_cell_volume 4787.6(5)
_cod_original_sg_symbol_H-M P-1
_cod_database_code 4080394

loop_
_symmetry_equiv_pos_as_xyz
'x, y, z'
'-x, -y, -z'

loop_
_atom_site_label
_atom_site_type_symbol
_atom_site_fract_x
_atom_site_fract_y
_atom_site_fract_z
_atom_site_U_iso_or_equiv
_atom_site_adp_type
_atom_site_occupancy
_atom_site_symmetry_multiplicity
_atom_site_calc_flag
_atom_site_refinement_flags
_atom_site_disorder_assembly
_atom_site_disorder_group
C1 C 0.2601(11) 1.0619(11) 0.3839(3) 0.018(3) Uani 0.499(3) 1 d PDU A 1
C2 C 0.1256(13) 0.8329(7) 0.3431(2) 0.0127(19) Uani 0.499(3) 1 d PDU A 1
C5 C 0.215(2) 1.0404(17) 0.4582(3) 0.027(4) Uani 0.499(3) 1 d PDU A 1
C6 C 0.3052(18) 0.9746(14) 0.4548(3) 0.029(3) Uani 0.499(3) 1 d PDU A 1
H6 H 0.3381 0.9591 0.4329 0.035 Uiso 0.499(3) 1 calc PR A 1
C7 C 0.3456(13) 0.9319(9) 0.4851(3) 0.034(2) Uani 0.499(3) 1 d PDU A 1
H7 H 0.4081 0.8871 0.4839 0.041 Uiso 0.499(3) 1 calc PR A 1
C8 C 0.2963(12) 0.9538(11) 0.5162(3) 0.038(3) Uani 0.499(3) 1 d PDU A 1
H8 H 0.3211 0.9212 0.5363 0.046 Uiso 0.499(3) 1 calc PR A 1
C9 C 0.2108(13) 1.0227(11) 0.5192(3) 0.041(3) Uani 0.499(3) 1 d PDU A 1
H9 H 0.1841 1.0416 0.5414 0.049 Uiso 0.499(3) 1 calc PR A 1
C10 C 0.1631(15) 1.0650(10) 0.4896(3) 0.030(3) Uani 0.499(3) 1 d PDU A 1
H10 H 0.0987 1.1084 0.4909 0.036 Uiso 0.499(3) 1 calc PR A 1
C11 C 0.1045(14) 1.1997(8) 0.4248(2) 0.015(2) Uani 0.499(3) 1 d PDU A 1
C12 C -0.0293(18) 1.2125(13) 0.4155(5) 0.030(3) Uani 0.499(3) 1 d PDU A 1
H12 H -0.0970 1.1548 0.4053 0.035 Uiso 0.499(3) 1 calc PR A 1
C13 C -0.0666(14) 1.3057(12) 0.4207(4) 0.030(3) Uani 0.499(3) 1 d PDU A 1
H13 H -0.1601 1.3098 0.4149 0.036 Uiso 0.499(3) 1 calc PR A 1
C14 C 0.0310(11) 1.3942(10) 0.4343(3) 0.028(3) Uani 0.499(3) 1 d PDU A 1
H14 H 0.0073 1.4597 0.4367 0.033 Uiso 0.499(3) 1 calc PR A 1
C15 C 0.1650(11) 1.3830(9) 0.4442(3) 0.024(2) Uani 0.499(3) 1 d PDU A 1
H15 H 0.2339 1.4417 0.4536 0.029 Uiso 0.499(3) 1 calc PR A 1
C16 C 0.1972(11) 1.2887(9) 0.4407(3) 0.017(2) Uani 0.499(3) 1 d PDU A 1
H16 H 0.2863 1.2822 0.4492 0.020 Uiso 0.499(3) 1 calc PR A 1
C17 C 0.4127(9) 1.2669(6) 0.3630(3) 0.0152(18) Uani 0.499(3) 1 d PDU A 1
C18 C 0.2995(12) 1.2741(8) 0.3437(3) 0.025(2) Uani 0.499(3) 1 d PDU A 1
H18 H 0.2312 1.2112 0.3370 0.030 Uiso 0.499(3) 1 calc PR A 1
C19 C 0.2802(11) 1.3697(8) 0.3334(4) 0.026(2) Uani 0.499(3) 1 d PDU A 1
H19 H 0.1976 1.3722 0.3206 0.031 Uiso 0.499(3) 1 calc PR A 1
C20 C 0.3808(9) 1.4623(7) 0.3416(3) 0.029(2) Uani 0.499(3) 1 d PDU A 1
H20 H 0.3706 1.5285 0.3339 0.035 Uiso 0.499(3) 1 calc PR A 1
C21 C 0.4962(8) 1.4555(6) 0.3614(3) 0.029(2) Uani 0.499(3) 1 d PDU A 1
H21 H 0.5653 1.5181 0.3679 0.034 Uiso 0.499(3) 1 calc PR A 1
C22 C 0.5125(8) 1.3605(6) 0.3718(2) 0.0243(18) Uani 0.499(3) 1 d PDU A 1
H22 H 0.5934 1.3578 0.3852 0.029 Uiso 0.499(3) 1 calc PR A 1
C23 C 0.5068(9) 1.0858(7) 0.3416(3) 0.023(2) Uani 0.499(3) 1 d PDU A 1
C24 C 0.4508(15) 1.0840(14) 0.3089(3) 0.026(3) Uani 0.499(3) 1 d PDU A 1
H24 H 0.3743 1.1154 0.3052 0.031 Uiso 0.499(3) 1 calc PR A 1
C25 C 0.5019(13) 1.0385(10) 0.2816(3) 0.042(3) Uani 0.499(3) 1 d PDU A 1
H25 H 0.4600 1.0364 0.2594 0.050 Uiso 0.499(3) 1 calc PR A 1
C26 C 0.6154(13) 0.9959(9) 0.2873(4) 0.047(3) Uani 0.499(3) 1 d PDU A 1
H26 H 0.6516 0.9629 0.2688 0.057 Uiso 0.499(3) 1 calc PR A 1
C27 C 0.6782(13) 1.0008(11) 0.3202(4) 0.041(3) Uani 0.499(3) 1 d PDU A 1
H27 H 0.7575 0.9722 0.3236 0.049 Uiso 0.499(3) 1 calc PR A 1
C28 C 0.6262(9) 1.0468(8) 0.3479(3) 0.032(2) Uani 0.499(3) 1 d PDU A 1
H28 H 0.6695 1.0516 0.3700 0.039 Uiso 0.499(3) 1 calc PR A 1
C29 C 0.1590(14) 0.8462(8) 0.2643(3) 0.011(2) Uani 0.499(3) 1 d PDU A 1
C30 C 0.2291(9) 0.7668(7) 0.2592(2) 0.0200(18) Uani 0.499(3) 1 d PDU A 1
H30 H 0.2244 0.7136 0.2760 0.024 Uiso 0.499(3) 1 calc PR A 1
C31 C 0.3064(10) 0.7673(7) 0.2287(3) 0.022(2) Uani 0.499(3) 1 d PDU A 1
H31 H 0.3533 0.7133 0.2247 0.027 Uiso 0.499(3) 1 calc PR A 1
C32 C 0.3147(14) 0.8442(9) 0.2050(3) 0.023(2) Uani 0.499(3) 1 d PDU A 1
H32 H 0.3689 0.8443 0.1847 0.027 Uiso 0.499(3) 1 calc PR A 1
C33 C 0.2445(10) 0.9234(7) 0.2101(2) 0.0266(19) Uani 0.499(3) 1 d PDU A 1
H33 H 0.2498 0.9768 0.1933 0.032 Uiso 0.499(3) 1 calc PR A 1
C34 C 0.1676(9) 0.9231(7) 0.2398(2) 0.0216(17) Uani 0.499(3) 1 d PDU A 1
H34 H 0.1197 0.9767 0.2434 0.026 Uiso 0.499(3) 1 calc PR A 1
C35 C -0.1279(10) 0.7838(7) 0.2950(3) 0.013(2) Uani 0.499(3) 1 d PDU A 1
C36 C -0.2218(14) 0.7569(16) 0.3228(4) 0.020(3) Uani 0.499(3) 1 d PDU A 1
H36 H -0.1846 0.7647 0.3456 0.024 Uiso 0.499(3) 1 calc PR A 1
C37 C -0.3673(13) 0.7193(16) 0.3179(4) 0.020(3) Uani 0.499(3) 1 d PDU A 1
H37 H -0.4294 0.7040 0.3371 0.023 Uiso 0.499(3) 1 calc PR A 1
C38 C -0.4217(14) 0.7040(18) 0.2847(4) 0.023(3) Uani 0.499(3) 1 d PDU A 1
H38 H -0.5216 0.6789 0.2811 0.028 Uiso 0.499(3) 1 calc PR A 1
C39 C -0.3310(14) 0.7253(19) 0.2571(4) 0.023(3) Uani 0.499(3) 1 d PDU A 1
H39 H -0.3686 0.7126 0.2344 0.028 Uiso 0.499(3) 1 calc PR A 1
C40 C -0.1844(14) 0.7654(16) 0.2618(3) 0.020(3) Uani 0.499(3) 1 d PDU A 1
H40 H -0.1230 0.7801 0.2425 0.024 Uiso 0.499(3) 1 calc PR A 1
C41 C 0.3028(9) 0.7135(8) 0.3764(3) 0.015(2) Uani 0.499(3) 1 d PDU A 1
C42 C 0.4070(11) 0.8072(9) 0.3799(4) 0.022(2) Uani 0.499(3) 1 d PDU A 1
H42 H 0.3906 0.8709 0.3715 0.027 Uiso 0.499(3) 1 calc PR A 1
C43 C 0.5356(11) 0.8080(8) 0.3957(3) 0.029(2) Uani 0.499(3) 1 d PDU A 1
H43 H 0.6067 0.8725 0.3986 0.034 Uiso 0.499(3) 1 calc PR A 1
C44 C 0.5596(10) 0.7144(9) 0.4071(3) 0.029(2) Uani 0.499(3) 1 d PDU A 1
H44 H 0.6479 0.7156 0.4179 0.034 Uiso 0.499(3) 1 calc PR A 1
C45 C 0.4608(9) 0.6214(8) 0.4034(3) 0.0251(19) Uani 0.499(3) 1 d PDU A 1
H45 H 0.4793 0.5575 0.4110 0.030 Uiso 0.499(3) 1 calc PR A 1
C46 C 0.3326(9) 0.6215(8) 0.3883(2) 0.0218(19) Uani 0.499(3) 1 d PDU A 1
H46 H 0.2619 0.5566 0.3859 0.026 Uiso 0.499(3) 1 calc PR A 1
C47 C 0.0190(12) 0.6808(11) 0.3982(3) 0.020(2) Uani 0.499(3) 1 d PDU A 1
C48 C 0.0743(13) 0.7273(12) 0.4294(3) 0.024(3) Uani 0.499(3) 1 d PDU A 1
H48 H 0.1673 0.7736 0.4302 0.029 Uiso 0.499(3) 1 calc PR A 1
C49 C -0.0076(11) 0.7057(9) 0.4599(3) 0.032(2) Uani 0.499(3) 1 d PDU A 1
H49 H 0.0281 0.7384 0.4811 0.039 Uiso 0.499(3) 1 calc PR A 1
C50 C -0.1413(10) 0.6354(9) 0.4578(3) 0.034(2) Uani 0.499(3) 1 d PDU A 1
H50 H -0.1977 0.6210 0.4780 0.041 Uiso 0.499(3) 1 calc PR A 1
C51 C -0.1967(12) 0.5847(12) 0.4270(3) 0.032(3) Uani 0.499(3) 1 d PDU A 1
H51 H -0.2861 0.5337 0.4264 0.039 Uiso 0.499(3) 1 calc PR A 1
C52 C -0.1161(9) 0.6121(8) 0.3979(3) 0.0247(19) Uani 0.499(3) 1 d PDU A 1
H52 H -0.1547 0.5825 0.3765 0.030 Uiso 0.499(3) 1 calc PR A 1
P2 P 0.4332(5) 1.1410(3) 0.37770(13) 0.0177(8) Uani 0.499(3) 1 d PDU A 1
P3 P 0.0565(8) 0.8486(6) 0.30320(17) 0.0142(11) Uani 0.499(3) 1 d PDU A 1
P4 P 0.1260(4) 0.7081(4) 0.35915(12) 0.0152(8) Uani 0.499(3) 1 d PDU A 1
S1 S -0.0266(9) 0.9645(10) 0.4009(3) 0.025(2) Uani 0.499(3) 1 d PDU A 1
S2 S 0.5565(2) 1.1617(2) 0.41889(7) 0.0297(6) Uani 0.499(3) 1 d PDU A 1
S3 S 0.0594(19) 1.0064(8) 0.3107(3) 0.0182(13) Uani 0.499(3) 1 d PDU A 1
S4 S 0.0561(3) 0.59429(17) 0.32544(6) 0.0201(5) Uani 0.499(3) 1 d PDU A 1
Si1 Si 0.1303(11) 0.9620(7) 0.3603(2) 0.0148(13) Uani 0.499(3) 1 d PDU A 1
C3 C 0.6462(12) 0.3433(7) 0.1560(2) 0.0147(17) Uani 0.505(2) 1 d PDU B 1
C4 C 0.7614(7) 0.5633(6) 0.1128(2) 0.0131(15) Uani 0.505(2) 1 d PDU B 1
C53 C 0.6839(9) 0.3746(7) 0.2345(2) 0.0194(18) Uani 0.505(2) 1 d PDU B 1
C54 C 0.7396(8) 0.4738(7) 0.2502(2) 0.0241(18) Uani 0.505(2) 1 d PDU B 1
H54 H 0.7200 0.5349 0.2405 0.029 Uiso 0.505(2) 1 calc PR B 1
C55 C 0.8217(9) 0.4825(7) 0.2792(2) 0.0246(18) Uani 0.505(2) 1 d PDU B 1
H55 H 0.8600 0.5504 0.2890 0.030 Uiso 0.505(2) 1 calc PR B 1
C56 C 0.8502(9) 0.3969(7) 0.2946(2) 0.0256(18) Uani 0.505(2) 1 d PDU B 1
H56 H 0.9106 0.4052 0.3142 0.031 Uiso 0.505(2) 1 calc PR B 1
C57 C 0.7898(12) 0.2980(9) 0.2811(3) 0.033(3) Uani 0.505(2) 1 d PDU B 1
H57 H 0.8038 0.2373 0.2923 0.040 Uiso 0.505(2) 1 calc PR B 1
C58 C 0.7072(12) 0.2867(9) 0.2507(3) 0.028(2) Uani 0.505(2) 1 d PDU B 1
H58 H 0.6676 0.2185 0.2412 0.033 Uiso 0.505(2) 1 calc PR B 1
C59 C 0.4000(9) 0.2875(6) 0.2057(3) 0.0153(10) Uani 0.505(2) 1 d PDU B 1
C60 C 0.3542(11) 0.2819(9) 0.2398(3) 0.019(2) Uani 0.505(2) 1 d PDU B 1
H60 H 0.4206 0.3090 0.2577 0.023 Uiso 0.505(2) 1 calc PR B 1
C61 C 0.2148(12) 0.2380(12) 0.2476(3) 0.026(3) Uani 0.505(2) 1 d PDU B 1
H61 H 0.1836 0.2350 0.2708 0.031 Uiso 0.505(2) 1 calc PR B 1
C62 C 0.1193(13) 0.1976(14) 0.2214(4) 0.026(3) Uani 0.505(2) 1 d PDU B 1
H62 H 0.0216 0.1686 0.2267 0.031 Uiso 0.505(2) 1 calc PR B 1
C63 C 0.1642(13) 0.1990(13) 0.1875(4) 0.021(3) Uani 0.505(2) 1 d PDU B 1
H63 H 0.0975 0.1705 0.1698 0.025 Uiso 0.505(2) 1 calc PR B 1
C64 C 0.3058(14) 0.2417(18) 0.1795(4) 0.017(3) Uani 0.505(2) 1 d PDU B 1
H64 H 0.3383 0.2400 0.1566 0.021 Uiso 0.505(2) 1 calc PR B 1
C65 C 0.5408(17) 0.1698(17) 0.1072(3) 0.019(3) Uani 0.505(2) 1 d PDU B 1
C66 C 0.4055(11) 0.1034(8) 0.1093(3) 0.020(2) Uani 0.505(2) 1 d PDU B 1
H66 H 0.3690 0.0753 0.1309 0.023 Uiso 0.505(2) 1 calc PR B 1
C67 C 0.3206(10) 0.0771(9) 0.0791(3) 0.028(2) Uani 0.505(2) 1 d PDU B 1
H67 H 0.2281 0.0301 0.0800 0.033 Uiso 0.505(2) 1 calc PR B 1
C68 C 0.3777(13) 0.1228(10) 0.0480(3) 0.028(3) Uani 0.505(2) 1 d PDU B 1
H68 H 0.3212 0.1082 0.0277 0.034 Uiso 0.505(2) 1 calc PR B 1
C69 C 0.5123(13) 0.1877(12) 0.0461(3) 0.033(3) Uani 0.505(2) 1 d PDU B 1
H69 H 0.5486 0.2184 0.0247 0.040 Uiso 0.505(2) 1 calc PR B 1
C70 C 0.5944(13) 0.2079(13) 0.0752(3) 0.027(3) Uani 0.505(2) 1 d PDU B 1
H70 H 0.6903 0.2489 0.0736 0.032 Uiso 0.505(2) 1 calc PR B 1
C71 C 0.8326(8) 0.2348(7) 0.1201(2) 0.0144(19) Uani 0.505(2) 1 d PDU B 1
C72 C 0.8543(8) 0.1469(7) 0.1032(3) 0.0211(19) Uani 0.505(2) 1 d PDU B 1
H72 H 0.7820 0.0824 0.1033 0.025 Uiso 0.505(2) 1 calc PR B 1
C73 C 0.9822(9) 0.1536(7) 0.0860(3) 0.0236(19) Uani 0.505(2) 1 d PDU B 1
H73 H 0.9995 0.0928 0.0754 0.028 Uiso 0.505(2) 1 calc PR B 1
C74 C 1.0846(9) 0.2503(7) 0.0844(3) 0.025(2) Uani 0.505(2) 1 d PDU B 1
H74 H 1.1706 0.2556 0.0721 0.029 Uiso 0.505(2) 1 calc PR B 1
C75 C 1.0620(10) 0.3372(8) 0.1003(3) 0.023(2) Uani 0.505(2) 1 d PDU B 1
H75 H 1.1322 0.4027 0.0990 0.028 Uiso 0.505(2) 1 calc PR B 1
C76 C 0.9366(10) 0.3306(8) 0.1185(3) 0.019(2) Uani 0.505(2) 1 d PDU B 1
H76 H 0.9221 0.3911 0.1299 0.023 Uiso 0.505(2) 1 calc PR B 1
C77 C 0.7095(9) 0.5350(7) 0.0365(2) 0.0178(17) Uani 0.505(2) 1 d PDU B 1
C78 C 0.7993(9) 0.4665(7) 0.0361(2) 0.0214(18) Uani 0.505(2) 1 d PDU B 1
H78 H 0.8346 0.4455 0.0570 0.026 Uiso 0.505(2) 1 calc PR B 1
C79 C 0.8359(12) 0.4295(9) 0.0046(3) 0.027(2) Uani 0.505(2) 1 d PDU B 1
H79 H 0.8924 0.3803 0.0040 0.033 Uiso 0.505(2) 1 calc PR B 1
C80 C 0.7901(10) 0.4646(8) -0.0251(3) 0.028(2) Uani 0.505(2) 1 d PDU B 1
H80 H 0.8169 0.4410 -0.0466 0.033 Uiso 0.505(2) 1 calc PR B 1
C81 C 0.7037(10) 0.5353(8) -0.0245(2) 0.031(2) Uani 0.505(2) 1 d PDU B 1
H81 H 0.6724 0.5587 -0.0455 0.037 Uiso 0.505(2) 1 calc PR B 1
C82 C 0.6639(10) 0.5711(8) 0.0063(2) 0.0242(19) Uani 0.505(2) 1 d PDU B 1
H82 H 0.6063 0.6196 0.0068 0.029 Uiso 0.505(2) 1 calc PR B 1
C83 C 0.6008(10) 0.6923(6) 0.0728(2) 0.0174(18) Uani 0.505(2) 1 d PDU B 1
C84 C 0.4780(13) 0.7087(10) 0.0874(5) 0.027(3) Uani 0.505(2) 1 d PDU B 1
H84 H 0.4134 0.6521 0.0987 0.032 Uiso 0.505(2) 1 calc PR B 1
C85 C 0.4486(12) 0.8039(8) 0.0858(4) 0.028(2) Uani 0.505(2) 1 d PDU B 1
H85 H 0.3619 0.8123 0.0951 0.033 Uiso 0.505(2) 1 calc PR B 1
C86 C 0.5427(11) 0.8886(8) 0.0708(3) 0.029(2) Uani 0.505(2) 1 d PDU B 1
H86 H 0.5233 0.9559 0.0705 0.035 Uiso 0.505(2) 1 calc PR B 1
C87 C 0.6650(12) 0.8746(7) 0.0562(3) 0.030(2) Uani 0.505(2) 1 d PDU B 1
H87 H 0.7284 0.9323 0.0450 0.036 Uiso 0.505(2) 1 calc PR B 1
C88 C 0.6982(9) 0.7785(7) 0.0574(3) 0.0237(18) Uani 0.505(2) 1 d PDU B 1
H88 H 0.7851 0.7707 0.0480 0.028 Uiso 0.505(2) 1 calc PR B 1
C89 C 1.0269(7) 0.5973(6) 0.1495(2) 0.0169(15) Uani 0.505(2) 1 d PDU B 1
C90 C 1.1604(8) 0.5864(7) 0.1395(2) 0.0254(18) Uani 0.505(2) 1 d PDU B 1
H90 H 1.1976 0.6119 0.1177 0.030 Uiso 0.505(2) 1 calc PR B 1
C91 C 1.2391(8) 0.5388(7) 0.1609(2) 0.0230(18) Uani 0.505(2) 1 d PDU B 1
H91 H 1.3315 0.5340 0.1544 0.028 Uiso 0.505(2) 1 calc PR B 1
C92 C 1.1809(11) 0.4983(10) 0.1919(3) 0.023(2) Uani 0.505(2) 1 d PDU B 1
H92 H 1.2333 0.4638 0.2065 0.028 Uiso 0.505(2) 1 calc PR B 1
C93 C 1.0482(8) 0.5066(7) 0.2023(2) 0.0248(18) Uani 0.505(2) 1 d PDU B 1
H93 H 1.0094 0.4774 0.2236 0.030 Uiso 0.505(2) 1 calc PR B 1
C94 C 0.9723(12) 0.5584(11) 0.1811(3) 0.020(2) Uani 0.505(2) 1 d PDU B 1
H94 H 0.8826 0.5669 0.1883 0.024 Uiso 0.505(2) 1 calc PR B 1
C95 C 0.8910(10) 0.7653(6) 0.1454(3) 0.013(2) Uani 0.505(2) 1 d PDU B 1
C96 C 0.7557(10) 0.7738(8) 0.1532(3) 0.020(2) Uani 0.505(2) 1 d PDU B 1
H96 H 0.6749 0.7192 0.1466 0.024 Uiso 0.505(2) 1 calc PR B 1
C97 C 0.7370(11) 0.8614(8) 0.1707(4) 0.023(2) Uani 0.505(2) 1 d PDU B 1
H97 H 0.6440 0.8692 0.1749 0.027 Uiso 0.505(2) 1 calc PR B 1
C98 C 0.8554(9) 0.9370(7) 0.1818(3) 0.0252(19) Uani 0.505(2) 1 d PDU B 1
H98 H 0.8431 0.9956 0.1946 0.030 Uiso 0.505(2) 1 calc PR B 1
C99 C 0.9928(9) 0.9294(7) 0.1745(3) 0.029(2) Uani 0.505(2) 1 d PDU B 1
H99 H 1.0734 0.9831 0.1819 0.035 Uiso 0.505(2) 1 calc PR B 1
C100 C 1.0100(9) 0.8429(7) 0.1566(3) 0.0248(19) Uani 0.505(2) 1 d PDU B 1
H100 H 1.1031 0.8360 0.1519 0.030 Uiso 0.505(2) 1 calc PR B 1
P5 P 0.5779(5) 0.3629(3) 0.19593(11) 0.0141(7) Uani 0.505(2) 1 d PDU B 1
P6 P 0.6644(7) 0.2193(4) 0.14274(17) 0.0178(10) Uani 0.505(2) 1 d PDU B 1
P7 P 0.6531(3) 0.5709(2) 0.07803(8) 0.0173(6) Uani 0.505(2) 1 d PDU B 1
P8 P 0.9240(2) 0.65656(19) 0.12020(7) 0.0171(5) Uani 0.505(2) 1 d PDU B 1
S5 S 0.5558(4) 0.5122(3) 0.18468(9) 0.0181(7) Uani 0.505(2) 1 d PDU B 1
S6 S 0.6461(3) 0.1181(2) 0.18005(7) 0.0229(6) Uani 0.505(2) 1 d PDU B 1
S7 S 0.4797(5) 0.4534(4) 0.09423(11) 0.0185(8) Uani 0.505(2) 1 d PDU B 1
S8 S 1.0292(2) 0.70995(18) 0.07827(6) 0.0238(5) Uani 0.505(2) 1 d PDU B 1
Si2 Si 0.6352(4) 0.4635(3) 0.13631(9) 0.0145(7) Uani 0.505(2) 1 d PDU B 1
C1A C 0.2617(12) 1.0764(11) 0.3827(3) 0.022(3) Uani 0.501(3) 1 d PDU A 2
C2A C 0.1479(14) 0.8541(7) 0.3388(3) 0.017(2) Uani 0.501(3) 1 d PDU A 2
C5A C 0.206(2) 1.0494(16) 0.4592(3) 0.015(3) Uani 0.501(3) 1 d PDU A 2
C6A C 0.2873(16) 0.9768(13) 0.4650(3) 0.022(2) Uani 0.501(3) 1 d PDU A 2
H6A H 0.3201 0.9439 0.4460 0.026 Uiso 0.501(3) 1 calc PR A 2
C7A C 0.3204(11) 0.9529(9) 0.4987(3) 0.024(2) Uani 0.501(3) 1 d PDU A 2
H7A H 0.3695 0.9000 0.5023 0.029 Uiso 0.501(3) 1 calc PR A 2
C8A C 0.2839(11) 1.0038(9) 0.5265(3) 0.028(2) Uani 0.501(3) 1 d PDU A 2
H8A H 0.3101 0.9885 0.5491 0.034 Uiso 0.501(3) 1 calc PR A 2
C9A C 0.2070(10) 1.0792(9) 0.5210(2) 0.026(2) Uani 0.501(3) 1 d PDU A 2
H9A H 0.1822 1.1156 0.5402 0.032 Uiso 0.501(3) 1 calc PR A 2
C10A C 0.1661(14) 1.1018(9) 0.4882(3) 0.021(2) Uani 0.501(3) 1 d PDU A 2
H10A H 0.1121 1.1520 0.4851 0.025 Uiso 0.501(3) 1 calc PR A 2
C11A C 0.1074(16) 1.2055(9) 0.4197(2) 0.026(3) Uani 0.501(3) 1 d PDU A 2
C12A C -0.0250(17) 1.2156(12) 0.4094(5) 0.024(3) Uani 0.501(3) 1 d PDU A 2
H12A H -0.0967 1.1559 0.4017 0.029 Uiso 0.501(3) 1 calc PR A 2
C13A C -0.0508(14) 1.3144(11) 0.4106(4) 0.026(3) Uani 0.501(3) 1 d PDU A 2
H13A H -0.1400 1.3246 0.4036 0.031 Uiso 0.501(3) 1 calc PR A 2
C14A C 0.0585(11) 1.3983(9) 0.4224(3) 0.027(3) Uani 0.501(3) 1 d PDU A 2
H14A H 0.0416 1.4663 0.4238 0.033 Uiso 0.501(3) 1 calc PR A 2
C15A C 0.1924(12) 1.3866(9) 0.4324(3) 0.029(3) Uani 0.501(3) 1 d PDU A 2
H15A H 0.2640 1.4459 0.4403 0.034 Uiso 0.501(3) 1 calc PR A 2
C16A C 0.2198(13) 1.2894(10) 0.4307(3) 0.019(2) Uani 0.501(3) 1 d PDU A 2
H16A H 0.3104 1.2795 0.4366 0.022 Uiso 0.501(3) 1 calc PR A 2
C17A C 0.3877(10) 1.2799(6) 0.3509(3) 0.0181(19) Uani 0.501(3) 1 d PDU A 2
C18A C 0.2546(10) 1.2928(7) 0.3454(3) 0.017(2) Uani 0.501(3) 1 d PDU A 2
H18A H 0.1737 1.2406 0.3532 0.020 Uiso 0.501(3) 1 calc PR A 2
C19A C 0.2362(11) 1.3804(7) 0.3288(3) 0.024(2) Uani 0.501(3) 1 d PDU A 2
H19A H 0.1424 1.3872 0.3249 0.029 Uiso 0.501(3) 1 calc PR A 2
C20A C 0.3500(9) 1.4580(6) 0.3176(3) 0.0251(19) Uani 0.501(3) 1 d PDU A 2
H20A H 0.3372 1.5206 0.3074 0.030 Uiso 0.501(3) 1 calc PR A 2
C21A C 0.4847(9) 1.4422(6) 0.3216(3) 0.0273(19) Uani 0.501(3) 1 d PDU A 2
H21A H 0.5644 1.4919 0.3121 0.033 Uiso 0.501(3) 1 calc PR A 2
C22A C 0.5059(8) 1.3575(6) 0.3388(2) 0.0229(18) Uani 0.501(3) 1 d PDU A 2
H22A H 0.5998 1.3509 0.3427 0.028 Uiso 0.501(3) 1 calc PR A 2
C23A C 0.5215(9) 1.1109(6) 0.3468(2) 0.017(2) Uani 0.501(3) 1 d PDU A 2
C24A C 0.4739(14) 1.0783(13) 0.3141(3) 0.022(3) Uani 0.501(3) 1 d PDU A 2
H24A H 0.3866 1.0901 0.3063 0.027 Uiso 0.501(3) 1 calc PR A 2
C25A C 0.5487(9) 1.0293(8) 0.2925(3) 0.021(2) Uani 0.501(3) 1 d PDU A 2
H25A H 0.5137 1.0082 0.2700 0.026 Uiso 0.501(3) 1 calc PR A 2
C26A C 0.6757(11) 1.0110(9) 0.3037(3) 0.024(2) Uani 0.501(3) 1 d PDU A 2
H26A H 0.7266 0.9743 0.2897 0.028 Uiso 0.501(3) 1 calc PR A 2
C27A C 0.7277(9) 1.0484(8) 0.3366(3) 0.026(2) Uani 0.501(3) 1 d PDU A 2
H27A H 0.8167 1.0390 0.3442 0.031 Uiso 0.501(3) 1 calc PR A 2
C28A C 0.6517(8) 1.0985(8) 0.3583(2) 0.0228(19) Uani 0.501(3) 1 d PDU A 2
H28A H 0.6878 1.1235 0.3803 0.027 Uiso 0.501(3) 1 calc PR A 2
C29A C 0.1766(16) 0.8711(8) 0.2600(3) 0.019(2) Uani 0.501(3) 1 d PDU A 2
C30A C 0.1889(10) 0.7768(7) 0.2451(3) 0.026(2) Uani 0.501(3) 1 d PDU A 2
H30A H 0.1416 0.7107 0.2548 0.032 Uiso 0.501(3) 1 calc PR A 2
C31A C 0.2729(9) 0.7821(8) 0.2153(3) 0.024(2) Uani 0.501(3) 1 d PDU A 2
H31A H 0.2817 0.7187 0.2048 0.028 Uiso 0.501(3) 1 calc PR A 2
C32A C 0.3416(14) 0.8766(9) 0.2016(3) 0.023(2) Uani 0.501(3) 1 d PDU A 2
H32A H 0.3997 0.8792 0.1818 0.028 Uiso 0.501(3) 1 calc PR A 2
C33A C 0.3268(9) 0.9685(7) 0.2164(2) 0.0227(17) Uani 0.501(3) 1 d PDU A 2
H33A H 0.3729 1.0345 0.2064 0.027 Uiso 0.501(3) 1 calc PR A 2
C34A C 0.2456(9) 0.9651(7) 0.2454(2) 0.0195(16) Uani 0.501(3) 1 d PDU A 2
H34A H 0.2373 1.0291 0.2555 0.023 Uiso 0.501(3) 1 calc PR A 2
C35A C -0.1060(11) 0.7959(8) 0.2906(3) 0.017(3) Uani 0.501(3) 1 d PDU A 2
C36A C -0.1964(12) 0.7607(15) 0.3183(3) 0.015(3) Uani 0.501(3) 1 d PDU A 2
H36A H -0.1588 0.7676 0.3410 0.018 Uiso 0.501(3) 1 calc PR A 2
C37A C -0.3413(13) 0.7153(17) 0.3130(4) 0.019(3) Uani 0.501(3) 1 d PDU A 2
H37A H -0.4029 0.6928 0.3320 0.023 Uiso 0.501(3) 1 calc PR A 2
C38A C -0.3945(13) 0.7034(17) 0.2795(4) 0.021(3) Uani 0.501(3) 1 d PDU A 2
H38A H -0.4932 0.6729 0.2756 0.026 Uiso 0.501(3) 1 calc PR A 2
C39A C -0.3050(14) 0.7357(18) 0.2518(4) 0.023(3) Uani 0.501(3) 1 d PDU A 2
H39A H -0.3430 0.7280 0.2291 0.027 Uiso 0.501(3) 1 calc PR A 2
C40A C -0.1588(13) 0.7796(16) 0.2569(3) 0.016(3) Uani 0.501(3) 1 d PDU A 2
H40A H -0.0964 0.7980 0.2379 0.020 Uiso 0.501(3) 1 calc PR A 2
C41A C 0.3285(10) 0.7534(8) 0.3787(3) 0.016(2) Uani 0.501(3) 1 d PDU A 2
C42A C 0.4353(11) 0.8458(8) 0.3786(4) 0.021(2) Uani 0.501(3) 1 d PDU A 2
H42A H 0.4245 0.9038 0.3652 0.025 Uiso 0.501(3) 1 calc PR A 2
C43A C 0.5576(10) 0.8549(8) 0.3977(3) 0.024(2) Uani 0.501(3) 1 d PDU A 2
H43A H 0.6291 0.9198 0.3981 0.029 Uiso 0.501(3) 1 calc PR A 2
C44A C 0.5767(8) 0.7691(8) 0.4163(2) 0.0221(19) Uani 0.501(3) 1 d PDU A 2
H44A H 0.6625 0.7749 0.4288 0.027 Uiso 0.501(3) 1 calc PR A 2
C45A C 0.4712(9) 0.6758(8) 0.4166(3) 0.0245(19) Uani 0.501(3) 1 d PDU A 2
H45A H 0.4832 0.6174 0.4295 0.029 Uiso 0.501(3) 1 calc PR A 2
C46A C 0.3481(9) 0.6681(8) 0.3979(2) 0.0220(19) Uani 0.501(3) 1 d PDU A 2
H46A H 0.2754 0.6038 0.3980 0.026 Uiso 0.501(3) 1 calc PR A 2
C47A C 0.0304(12) 0.6798(11) 0.3878(3) 0.020(2) Uani 0.501(3) 1 d PDU A 2
C48A C 0.0467(12) 0.7232(12) 0.4212(3) 0.022(2) Uani 0.501(3) 1 d PDU A 2
H48A H 0.1235 0.7830 0.4261 0.027 Uiso 0.501(3) 1 calc PR A 2
C49A C -0.0503(11) 0.6785(9) 0.4477(3) 0.032(2) Uani 0.501(3) 1 d PDU A 2
H49A H -0.0354 0.7040 0.4706 0.038 Uiso 0.501(3) 1 calc PR A 2
C50A C -0.1670(13) 0.5969(11) 0.4391(4) 0.034(3) Uani 0.501(3) 1 d PDU A 2
H50A H -0.2353 0.5687 0.4563 0.041 Uiso 0.501(3) 1 calc PR A 2
C51A C -0.1879(10) 0.5542(8) 0.4056(3) 0.031(2) Uani 0.501(3) 1 d PDU A 2
H51A H -0.2668 0.4962 0.4005 0.037 Uiso 0.501(3) 1 calc PR A 2
C52A C -0.0923(9) 0.5979(7) 0.3805(3) 0.0253(19) Uani 0.501(3) 1 d PDU A 2
H52A H -0.1092 0.5724 0.3576 0.030 Uiso 0.501(3) 1 calc PR A 2
P2A P 0.4195(5) 1.1721(3) 0.37562(12) 0.0164(8) Uani 0.501(3) 1 d PDU A 2
P3A P 0.0755(8) 0.8688(6) 0.29928(17) 0.0164(12) Uani 0.501(3) 1 d PDU A 2
P4A P 0.1625(4) 0.7327(4) 0.35452(13) 0.0174(8) Uani 0.501(3) 1 d PDU A 2
S1A S -0.0217(7) 0.9632(9) 0.3994(2) 0.0163(19) Uani 0.501(3) 1 d PDU A 2
S2A S 0.5256(2) 1.2249(2) 0.41809(6) 0.0234(6) Uani 0.501(3) 1 d PDU A 2
S3A S 0.0632(19) 1.0222(8) 0.3088(3) 0.0187(15) Uani 0.501(3) 1 d PDU A 2
S4A S 0.1465(3) 0.62838(18) 0.31754(6) 0.0222(6) Uani 0.501(3) 1 d PDU A 2
Si1A Si 0.1374(12) 0.9764(7) 0.3580(2) 0.0199(15) Uani 0.501(3) 1 d PDU A 2
C3A C 0.6394(12) 0.3176(7) 0.1640(2) 0.0151(18) Uani 0.495(2) 1 d PDU B 2
C4A C 0.7813(7) 0.5421(6) 0.1250(2) 0.0165(16) Uani 0.495(2) 1 d PDU B 2
C53A C 0.6570(9) 0.3315(8) 0.2432(2) 0.0165(17) Uani 0.495(2) 1 d PDU B 2
C54A C 0.6471(9) 0.4007(7) 0.2696(2) 0.0257(18) Uani 0.495(2) 1 d PDU B 2
H54A H 0.5886 0.4480 0.2669 0.031 Uiso 0.495(2) 1 calc PR B 2
C55A C 0.7225(10) 0.4005(7) 0.2998(2) 0.031(2) Uani 0.495(2) 1 d PDU B 2
H55A H 0.7160 0.4485 0.3177 0.037 Uiso 0.495(2) 1 calc PR B 2
C56A C 0.8065(10) 0.3324(9) 0.3044(2) 0.030(2) Uani 0.495(2) 1 d PDU B 2
H56A H 0.8568 0.3320 0.3254 0.036 Uiso 0.495(2) 1 calc PR B 2
C57A C 0.8167(11) 0.2647(8) 0.2782(3) 0.024(2) Uani 0.495(2) 1 d PDU B 2
H57A H 0.8743 0.2170 0.2813 0.029 Uiso 0.495(2) 1 calc PR B 2
C58A C 0.7450(11) 0.2639(8) 0.2470(3) 0.021(2) Uani 0.495(2) 1 d PDU B 2
H58A H 0.7561 0.2183 0.2288 0.025 Uiso 0.495(2) 1 calc PR B 2
C59A C 0.3788(9) 0.2708(6) 0.2097(3) 0.0153(10) Uani 0.495(2) 1 d PDU B 2
C60A C 0.3189(11) 0.2508(9) 0.2419(3) 0.019(2) Uani 0.495(2) 1 d PDU B 2
H60A H 0.3776 0.2592 0.2618 0.023 Uiso 0.495(2) 1 calc PR B 2
C61A C 0.1721(11) 0.2184(10) 0.2447(3) 0.016(2) Uani 0.495(2) 1 d PDU B 2
H61A H 0.1300 0.2110 0.2669 0.019 Uiso 0.495(2) 1 calc PR B 2
C62A C 0.0850(12) 0.1966(13) 0.2158(3) 0.018(2) Uani 0.495(2) 1 d PDU B 2
H62A H -0.0152 0.1703 0.2183 0.022 Uiso 0.495(2) 1 calc PR B 2
C63A C 0.1447(14) 0.2132(14) 0.1832(4) 0.020(3) Uani 0.495(2) 1 d PDU B 2
H63A H 0.0861 0.1987 0.1633 0.024 Uiso 0.495(2) 1 calc PR B 2
C64A C 0.2905(14) 0.2509(19) 0.1803(4) 0.015(3) Uani 0.495(2) 1 d PDU B 2
H64A H 0.3320 0.2638 0.1581 0.018 Uiso 0.495(2) 1 calc PR B 2
C65A C 0.5347(17) 0.1622(17) 0.1091(3) 0.018(3) Uani 0.495(2) 1 d PDU B 2
C66A C 0.4198(12) 0.0756(8) 0.1147(3) 0.025(3) Uani 0.495(2) 1 d PDU B 2
H66A H 0.4043 0.0441 0.1368 0.030 Uiso 0.495(2) 1 calc PR B 2
C67A C 0.3273(11) 0.0352(9) 0.0875(3) 0.032(2) Uani 0.495(2) 1 d PDU B 2
H67A H 0.2487 -0.0242 0.0911 0.039 Uiso 0.495(2) 1 calc PR B 2
C68A C 0.3504(12) 0.0825(10) 0.0548(3) 0.030(3) Uani 0.495(2) 1 d PDU B 2
H68A H 0.2879 0.0549 0.0363 0.036 Uiso 0.495(2) 1 calc PR B 2
C69A C 0.4641(13) 0.1692(12) 0.0498(3) 0.028(3) Uani 0.495(2) 1 d PDU B 2
H69A H 0.4800 0.2013 0.0278 0.034 Uiso 0.495(2) 1 calc PR B 2
C70A C 0.5557(12) 0.2096(13) 0.0771(3) 0.023(3) Uani 0.495(2) 1 d PDU B 2
H70A H 0.6330 0.2700 0.0737 0.027 Uiso 0.495(2) 1 calc PR B 2
C71A C 0.8219(9) 0.2021(7) 0.1305(3) 0.0155(19) Uani 0.495(2) 1 d PDU B 2
C72A C 0.8492(9) 0.1119(8) 0.1177(3) 0.023(2) Uani 0.495(2) 1 d PDU B 2
H72A H 0.7801 0.0461 0.1197 0.027 Uiso 0.495(2) 1 calc PR B 2
C73A C 0.9786(9) 0.1175(7) 0.1018(3) 0.0227(18) Uani 0.495(2) 1 d PDU B 2
H73A H 0.9989 0.0548 0.0937 0.027 Uiso 0.495(2) 1 calc PR B 2
C74A C 1.0792(9) 0.2137(8) 0.0976(3) 0.023(2) Uani 0.495(2) 1 d PDU B 2
H74A H 1.1659 0.2172 0.0859 0.027 Uiso 0.495(2) 1 calc PR B 2
C75A C 1.0513(10) 0.3037(8) 0.1107(3) 0.021(2) Uani 0.495(2) 1 d PDU B 2
H75A H 1.1193 0.3699 0.1084 0.026 Uiso 0.495(2) 1 calc PR B 2
C76A C 0.9229(10) 0.2974(8) 0.1274(3) 0.021(2) Uani 0.495(2) 1 d PDU B 2
H76A H 0.9044 0.3594 0.1368 0.025 Uiso 0.495(2) 1 calc PR B 2
C77A C 0.7420(9) 0.5127(7) 0.0484(2) 0.0192(17) Uani 0.495(2) 1 d PDU B 2
C78A C 0.8328(10) 0.4440(7) 0.0503(3) 0.0242(19) Uani 0.495(2) 1 d PDU B 2
H78A H 0.8695 0.4293 0.0719 0.029 Uiso 0.495(2) 1 calc PR B 2
C79A C 0.8675(11) 0.3989(9) 0.0206(3) 0.034(2) Uani 0.495(2) 1 d PDU B 2
H79A H 0.9259 0.3510 0.0217 0.041 Uiso 0.495(2) 1 calc PR B 2
C80A C 0.8177(14) 0.4231(12) -0.0103(3) 0.040(3) Uani 0.495(2) 1 d PDU B 2
H80A H 0.8442 0.3929 -0.0307 0.048 Uiso 0.495(2) 1 calc PR B 2
C81A C 0.7292(12) 0.4908(9) -0.0128(3) 0.039(2) Uani 0.495(2) 1 d PDU B 2
H81A H 0.6939 0.5052 -0.0345 0.046 Uiso 0.495(2) 1 calc PR B 2
C82A C 0.6926(11) 0.5375(9) 0.0171(3) 0.028(2) Uani 0.495(2) 1 d PDU B 2
H82A H 0.6345 0.5855 0.0158 0.034 Uiso 0.495(2) 1 calc PR B 2
C83A C 0.6419(9) 0.6776(6) 0.0806(3) 0.0188(18) Uani 0.495(2) 1 d PDU B 2
C84A C 0.5071(14) 0.6941(9) 0.0848(5) 0.026(3) Uani 0.495(2) 1 d PDU B 2
H84A H 0.4299 0.6372 0.0917 0.031 Uiso 0.495(2) 1 calc PR B 2
C85A C 0.4844(13) 0.7909(9) 0.0793(4) 0.036(3) Uani 0.495(2) 1 d PDU B 2
H85A H 0.3925 0.8013 0.0832 0.044 Uiso 0.495(2) 1 calc PR B 2
C86A C 0.5921(13) 0.8734(9) 0.0682(4) 0.036(3) Uani 0.495(2) 1 d PDU B 2
H86A H 0.5741 0.9400 0.0639 0.043 Uiso 0.495(2) 1 calc PR B 2
C87A C 0.7271(11) 0.8601(8) 0.0632(3) 0.032(2) Uani 0.495(2) 1 d PDU B 2
H87A H 0.8025 0.9174 0.0557 0.039 Uiso 0.495(2) 1 calc PR B 2
C88A C 0.7513(9) 0.7628(7) 0.0692(3) 0.0248(19) Uani 0.495(2) 1 d PDU B 2
H88A H 0.8438 0.7532 0.0656 0.030 Uiso 0.495(2) 1 calc PR B 2
C89A C 1.0063(11) 0.5741(10) 0.1743(3) 0.013(2) Uani 0.495(2) 1 d PDU B 2
C90A C 1.1171(8) 0.5243(6) 0.1738(2) 0.0192(16) Uani 0.495(2) 1 d PDU B 2
H90A H 1.1659 0.5195 0.1530 0.023 Uiso 0.495(2) 1 calc PR B 2
C91A C 1.1557(12) 0.4821(10) 0.2038(3) 0.024(2) Uani 0.495(2) 1 d PDU B 2
H91A H 1.2307 0.4478 0.2034 0.029 Uiso 0.495(2) 1 calc PR B 2
C92A C 1.0868(9) 0.4890(7) 0.2345(2) 0.0297(19) Uani 0.495(2) 1 d PDU B 2
H92A H 1.1130 0.4588 0.2549 0.036 Uiso 0.495(2) 1 calc PR B 2
C93A C 0.9789(8) 0.5406(7) 0.2351(2) 0.0237(18) Uani 0.495(2) 1 d PDU B 2
H93A H 0.9331 0.5480 0.2561 0.028 Uiso 0.495(2) 1 calc PR B 2
C94A C 0.9376(8) 0.5814(6) 0.2050(2) 0.0165(15) Uani 0.495(2) 1 d PDU B 2
H94A H 0.8616 0.6146 0.2055 0.020 Uiso 0.495(2) 1 calc PR B 2
C95A C 0.9266(10) 0.7529(7) 0.1456(3) 0.014(2) Uani 0.495(2) 1 d PDU B 2
C96A C 0.8009(10) 0.7650(7) 0.1600(3) 0.021(2) Uani 0.495(2) 1 d PDU B 2
H96A H 0.7264 0.7040 0.1648 0.025 Uiso 0.495(2) 1 calc PR B 2
C97A C 0.7814(11) 0.8634(8) 0.1674(4) 0.023(2) Uani 0.495(2) 1 d PDU B 2
H97A H 0.6953 0.8698 0.1776 0.027 Uiso 0.495(2) 1 calc PR B 2
C98A C 0.8888(9) 0.9524(7) 0.1598(3) 0.028(2) Uani 0.495(2) 1 d PDU B 2
H98A H 0.8766 1.0206 0.1645 0.033 Uiso 0.495(2) 1 calc PR B 2
C99A C 1.0146(8) 0.9413(6) 0.1454(2) 0.0226(18) Uani 0.495(2) 1 d PDU B 2
H99A H 1.0893 1.0022 0.1405 0.027 Uiso 0.495(2) 1 calc PR B 2
C10B C 1.0319(8) 0.8438(6) 0.1382(3) 0.0199(18) Uani 0.495(2) 1 d PDU B 2
H10B H 1.1180 0.8379 0.1279 0.024 Uiso 0.495(2) 1 calc PR B 2
P5A P 0.5634(5) 0.3338(3) 0.20317(11) 0.0161(8) Uani 0.495(2) 1 d PDU B 2
P6A P 0.6463(7) 0.1946(4) 0.14765(17) 0.0169(10) Uani 0.495(2) 1 d PDU B 2
P7A P 0.6831(3) 0.5542(2) 0.08889(8) 0.0163(6) Uani 0.495(2) 1 d PDU B 2
P8A P 0.9510(2) 0.62395(18) 0.13463(7) 0.0141(5) Uani 0.495(2) 1 d PDU B 2
S5A S 0.5652(4) 0.4914(3) 0.19511(9) 0.0181(7) Uani 0.495(2) 1 d PDU B 2
S6A S 0.5798(3) 0.0826(2) 0.18170(7) 0.0227(6) Uani 0.495(2) 1 d PDU B 2
S7A S 0.4995(5) 0.4440(4) 0.10352(11) 0.0173(8) Uani 0.495(2) 1 d PDU B 2
S8A S 1.0925(2) 0.63427(17) 0.09810(6) 0.0200(5) Uani 0.495(2) 1 d PDU B 2
Si2A Si 0.6471(4) 0.4457(3) 0.14696(10) 0.0151(7) Uani 0.495(2) 1 d PDU B 2
C101 C 0.3273(8) 0.6557(5) 0.50022(19) 0.081(3) Uani 1 1 d . . .
H10C H 0.3362 0.6691 0.5250 0.122 Uiso 1 1 calc R . .
H10D H 0.2307 0.6547 0.4927 0.122 Uiso 1 1 calc R . .
H10E H 0.3964 0.7116 0.4880 0.122 Uiso 1 1 calc R . .
C102 C 0.4866(6) 0.5521(4) 0.50567(15) 0.0431(14) Uani 1 1 d . . .
H10F H 0.4873 0.5567 0.5311 0.052 Uiso 1 1 calc R . .
H10G H 0.5624 0.6117 0.4967 0.052 Uiso 1 1 calc R . .
O1 O 0.3545(4) 0.5570(3) 0.49288(10) 0.0497(11) Uani 1 1 d . . .
P1 P 0.15190(10) 1.07902(8) 0.41733(3) 0.0167(2) Uani 1 1 d D . .
C103 C 0.8237(11) 0.1493(8) 1.0054(3) 0.040(3) Uani 0.50 1 d P C -1
H10H H 0.9025 0.2066 1.0139 0.060 Uiso 0.50 1 calc PR C -1
H10I H 0.7385 0.1458 1.0192 0.060 Uiso 0.50 1 calc PR C -1
H10J H 0.8039 0.1624 0.9813 0.060 Uiso 0.50 1 calc PR C -1
O2 O 0.8620(6) 0.0513(5) 1.00795(17) 0.0242(14) Uani 0.50 1 d P C -1
C104 C 0.9850(12) 0.0481(10) 0.9889(4) 0.032(3) Uani 0.50 1 d P C -1
H10K H 1.0673 0.1048 0.9970 0.038 Uiso 0.50 1 calc PR C -1
H10L H 0.9691 0.0599 0.9642 0.038 Uiso 0.50 1 calc PR C -1
C105 C 1.0168(12) -0.0577(9) 0.9935(3) 0.029(3) Uani 0.50 1 d P C -1
H10M H 0.9288 -0.1149 0.9898 0.034 Uiso 0.50 1 calc PR C -1
H10N H 1.0883 -0.0661 0.9764 0.034 Uiso 0.50 1 calc PR C -1
O3 O 1.0691(7) -0.0643(5) 1.02678(19) 0.0303(17) Uani 0.50 1 d P C -1
C106 C 1.1185(11) -0.1577(8) 1.0299(3) 0.043(3) Uani 0.50 1 d P C -1
H10O H 1.0519 -0.2164 1.0181 0.064 Uiso 0.50 1 calc PR C -1
H10P H 1.1243 -0.1751 1.0543 0.064 Uiso 0.50 1 calc PR C -1
H10Q H 1.2131 -0.1456 1.0195 0.064 Uiso 0.50 1 calc PR C -1

loop_
_atom_site_aniso_label
_atom_site_aniso_U_11
_atom_site_aniso_U_22
_atom_site_aniso_U_33
_atom_site_aniso_U_23
_atom_site_aniso_U_13
_atom_site_aniso_U_12
C1 0.013(4) 0.025(5) 0.015(5) -0.008(4) 0.005(3) 0.001(3)
C2 0.007(4) 0.023(4) 0.008(4) -0.005(3) -0.001(3) 0.004(4)
C5 0.024(7) 0.029(7) 0.023(5) 0.001(5) -0.001(5) -0.001(5)
C6 0.027(6) 0.034(6) 0.026(5) 0.001(5) -0.006(5) 0.009(4)
C7 0.032(5) 0.035(5) 0.035(5) 0.006(4) -0.003(4) 0.005(4)
C8 0.033(5) 0.048(6) 0.031(5) 0.011(5) -0.010(5) 0.004(4)
C9 0.043(5) 0.054(6) 0.024(5) 0.000(5) 0.000(4) 0.008(5)
C10 0.029(5) 0.035(7) 0.024(5) 0.001(4) -0.006(4) 0.005(5)
C11 0.019(4) 0.014(4) 0.012(4) 0.004(4) -0.002(4) 0.001(3)
C12 0.025(5) 0.028(5) 0.031(7) -0.004(5) -0.005(4) -0.001(4)
C13 0.027(5) 0.029(5) 0.034(7) 0.005(5) -0.007(5) 0.007(4)
C14 0.026(4) 0.022(4) 0.039(6) -0.006(5) 0.006(4) 0.013(3)
C15 0.024(4) 0.017(4) 0.030(6) -0.002(4) 0.005(4) 0.002(3)
C16 0.011(4) 0.023(4) 0.016(6) -0.009(4) 0.002(4) 0.005(3)
C17 0.017(4) 0.021(3) 0.009(4) 0.002(3) 0.004(3) 0.007(3)
C18 0.031(5) 0.021(4) 0.024(5) 0.002(4) 0.000(4) 0.008(4)
C19 0.027(5) 0.028(5) 0.026(5) 0.001(4) -0.008(4) 0.015(4)
C20 0.033(4) 0.024(4) 0.030(5) 0.007(4) 0.004(4) 0.009(3)
C21 0.019(3) 0.020(4) 0.045(5) 0.004(4) 0.006(3) 0.001(3)
C22 0.021(4) 0.025(4) 0.028(5) 0.002(3) 0.000(3) 0.008(3)
C23 0.016(4) 0.027(5) 0.029(4) 0.002(4) 0.008(4) 0.011(4)
C24 0.024(5) 0.030(6) 0.026(5) -0.004(4) 0.002(4) 0.011(4)
C25 0.038(5) 0.042(6) 0.038(5) -0.009(5) 0.010(4) -0.001(4)
C26 0.039(5) 0.044(6) 0.056(5) -0.009(5) 0.020(5) 0.004(4)
C27 0.029(5) 0.036(6) 0.062(6) 0.004(6) 0.017(5) 0.016(4)
C28 0.023(4) 0.031(5) 0.046(5) 0.010(4) 0.007(4) 0.014(4)
C29 0.011(4) 0.013(4) 0.008(4) 0.000(3) -0.002(3) -0.001(3)
C30 0.020(4) 0.026(4) 0.016(4) 0.001(3) 0.006(3) 0.011(3)
C31 0.025(4) 0.027(4) 0.017(5) 0.000(3) 0.004(3) 0.009(3)
C32 0.022(5) 0.025(5) 0.017(5) -0.001(4) 0.008(4) -0.003(4)
C33 0.036(4) 0.031(4) 0.011(4) 0.008(3) 0.000(3) 0.006(4)
C34 0.023(4) 0.026(4) 0.018(4) 0.007(3) 0.005(3) 0.009(3)
C35 0.014(4) 0.008(4) 0.014(5) 0.006(3) -0.004(3) -0.002(3)
C36 0.027(5) 0.020(5) 0.013(5) -0.005(4) 0.005(4) 0.006(4)
C37 0.021(5) 0.015(5) 0.023(5) -0.001(4) 0.007(4) 0.004(4)
C38 0.016(5) 0.025(5) 0.026(5) 0.000(4) 0.008(4) 0.002(4)
C39 0.018(5) 0.029(6) 0.018(5) -0.007(5) -0.006(4) -0.002(5)
C40 0.019(5) 0.022(6) 0.016(4) -0.005(4) 0.005(4) 0.000(4)
C41 0.012(3) 0.022(5) 0.014(4) 0.002(4) 0.001(3) 0.009(3)
C42 0.019(4) 0.026(5) 0.022(5) 0.000(5) -0.003(4) 0.007(4)
C43 0.023(4) 0.026(4) 0.038(5) -0.006(5) -0.008(4) 0.008(4)
C44 0.026(4) 0.034(5) 0.027(5) -0.001(4) -0.014(4) 0.011(4)
C45 0.028(4) 0.026(4) 0.025(5) 0.006(4) -0.004(3) 0.014(3)
C46 0.025(4) 0.021(4) 0.023(5) -0.003(4) -0.005(3) 0.012(3)
C47 0.020(4) 0.021(5) 0.023(4) 0.000(4) 0.002(4) 0.014(3)
C48 0.030(5) 0.026(5) 0.015(4) 0.005(4) -0.006(4) 0.007(4)
C49 0.035(5) 0.039(5) 0.024(5) 0.005(4) -0.001(4) 0.014(4)
C50 0.031(4) 0.043(5) 0.031(5) 0.007(4) 0.008(4) 0.016(4)
C51 0.027(5) 0.046(6) 0.023(5) 0.011(5) -0.002(4) 0.009(4)
C52 0.023(4) 0.027(5) 0.023(4) 0.001(4) -0.005(3) 0.004(3)
P2 0.0124(13) 0.019(2) 0.0209(15) 0.0008(15) -0.0034(10) 0.0019(12)
P3 0.0157(19) 0.017(3) 0.0112(18) -0.0046(16) -0.0004(12) 0.0068(17)
P4 0.0156(18) 0.019(2) 0.0136(16) -0.0020(13) -0.0025(13) 0.0094(14)
S1 0.030(3) 0.023(4) 0.019(3) -0.007(3) 0.006(2) 0.005(3)
S2 0.0232(11) 0.0327(15) 0.0290(14) 0.0076(11) -0.0128(9) -0.0002(10)
S3 0.0158(19) 0.018(3) 0.020(2) -0.0034(18) -0.0007(15) 0.004(2)
S4 0.0275(13) 0.0171(11) 0.0173(12) -0.0056(9) -0.0051(9) 0.0089(9)
Si1 0.0084(18) 0.021(2) 0.013(2) -0.0063(19) -0.0017(16) -0.0001(15)
C3 0.015(4) 0.015(4) 0.013(4) -0.001(3) 0.003(3) 0.002(3)
C4 0.011(3) 0.017(4) 0.013(4) -0.004(3) 0.000(2) 0.005(2)
C53 0.019(4) 0.023(4) 0.015(4) 0.005(3) 0.000(3) 0.004(3)
C54 0.023(4) 0.030(4) 0.020(4) -0.004(3) -0.004(3) 0.009(3)
C55 0.024(4) 0.025(4) 0.025(4) -0.006(3) -0.003(3) 0.009(3)
C56 0.026(4) 0.033(4) 0.018(4) -0.007(3) -0.007(3) 0.009(3)
C57 0.039(5) 0.031(5) 0.036(5) 0.004(4) -0.007(4) 0.020(4)
C58 0.033(5) 0.025(4) 0.023(5) -0.001(4) -0.001(4) 0.004(4)
C59 0.017(2) 0.016(2) 0.015(3) 0.001(2) 0.0023(17) 0.0083(18)
C60 0.019(4) 0.018(5) 0.018(4) 0.003(4) 0.005(3) 0.002(4)
C61 0.026(5) 0.029(6) 0.019(4) 0.003(4) 0.001(4) 0.001(5)
C62 0.019(5) 0.025(5) 0.032(6) 0.003(5) 0.005(4) 0.004(5)
C63 0.022(4) 0.016(5) 0.025(5) -0.006(4) -0.008(4) 0.008(4)
C64 0.020(4) 0.015(6) 0.018(5) -0.008(4) 0.006(3) 0.006(4)
C65 0.015(5) 0.018(6) 0.023(4) -0.006(4) -0.003(4) 0.005(4)
C66 0.023(4) 0.013(5) 0.025(4) 0.001(4) -0.002(3) 0.009(3)
C67 0.016(4) 0.034(5) 0.033(5) -0.007(4) -0.005(3) 0.003(4)
C68 0.029(5) 0.033(6) 0.027(5) -0.004(4) -0.008(4) 0.016(4)
C69 0.037(6) 0.034(6) 0.026(5) 0.003(4) 0.002(4) 0.006(5)
C70 0.023(5) 0.033(5) 0.022(4) -0.008(4) 0.003(4) 0.001(5)
C71 0.013(3) 0.015(4) 0.015(5) -0.003(3) 0.003(3) 0.003(3)
C72 0.019(3) 0.021(4) 0.024(5) -0.008(4) -0.001(3) 0.006(3)
C73 0.030(4) 0.026(4) 0.015(4) -0.003(4) 0.006(3) 0.008(3)
C74 0.023(4) 0.028(4) 0.023(5) 0.001(4) 0.009(4) 0.008(3)
C75 0.018(4) 0.028(5) 0.024(5) -0.002(4) 0.007(3) 0.007(3)
C76 0.019(4) 0.018(4) 0.019(5) -0.002(4) -0.001(3) 0.004(3)
C77 0.013(4) 0.020(4) 0.019(4) 0.002(4) -0.001(3) 0.002(3)
C78 0.022(4) 0.022(4) 0.021(4) 0.003(4) 0.002(3) 0.007(3)
C79 0.034(5) 0.024(5) 0.025(5) -0.005(4) -0.001(4) 0.009(4)
C80 0.026(4) 0.036(5) 0.022(4) -0.005(4) 0.000(4) 0.010(3)
C81 0.034(4) 0.040(5) 0.021(4) 0.002(4) -0.001(4) 0.012(4)
C82 0.023(4) 0.032(5) 0.020(4) 0.005(4) 0.002(3) 0.013(3)
C83 0.020(4) 0.018(3) 0.016(4) -0.001(3) -0.006(3) 0.008(3)
C84 0.024(5) 0.028(5) 0.033(6) -0.003(5) 0.013(4) 0.014(4)
C85 0.026(5) 0.026(5) 0.036(6) -0.002(4) 0.011(4) 0.015(3)
C86 0.025(5) 0.026(4) 0.041(5) -0.005(4) 0.001(4) 0.014(3)
C87 0.026(4) 0.019(4) 0.046(6) 0.011(4) 0.010(4) 0.006(4)
C88 0.020(4) 0.022(4) 0.030(5) 0.006(4) 0.005(3) 0.008(3)
C89 0.015(3) 0.015(4) 0.023(4) -0.002(3) -0.003(3) 0.008(3)
C90 0.019(3) 0.031(4) 0.028(4) -0.008(3) -0.003(3) 0.010(3)
C91 0.019(3) 0.029(4) 0.025(4) -0.004(3) -0.003(3) 0.014(3)
C92 0.020(4) 0.023(5) 0.027(5) -0.005(4) -0.005(4) 0.009(4)
C93 0.022(3) 0.023(4) 0.029(4) 0.005(3) 0.000(3) 0.007(3)
C94 0.015(5) 0.024(5) 0.022(5) 0.001(4) -0.003(3) 0.005(4)
C95 0.017(4) 0.008(3) 0.015(4) -0.001(3) -0.005(4) 0.004(3)
C96 0.019(4) 0.024(4) 0.020(5) 0.000(3) -0.003(3) 0.009(3)
C97 0.024(4) 0.022(4) 0.024(5) 0.000(4) 0.003(4) 0.008(3)
C98 0.035(4) 0.019(4) 0.025(5) 0.001(4) -0.008(4) 0.012(3)
C99 0.026(4) 0.021(4) 0.041(5) -0.005(4) -0.011(4) 0.007(3)
C100 0.026(4) 0.023(4) 0.024(5) 0.002(4) -0.003(4) 0.004(3)
P5 0.0139(13) 0.018(2) 0.0105(17) -0.0016(12) -0.0013(11) 0.0042(13)
P6 0.0166(17) 0.020(2) 0.017(2) -0.0032(16) -0.0005(12) 0.0053(16)
P7 0.0157(12) 0.0211(14) 0.0164(15) -0.0011(11) -0.0007(10) 0.0072(9)
P8 0.0153(10) 0.0196(12) 0.0173(13) 0.0007(10) 0.0003(9) 0.0061(8)
S5 0.0182(12) 0.0177(16) 0.0198(18) -0.0038(13) -0.0005(13) 0.0073(10)
S6 0.0273(13) 0.0228(14) 0.0220(13) 0.0052(10) 0.0079(11) 0.0124(11)
S7 0.0142(13) 0.0238(16) 0.017(2) -0.0009(15) -0.0027(12) 0.0041(10)
S8 0.0210(10) 0.0300(13) 0.0192(12) 0.0037(9) 0.0046(8) 0.0043(8)
Si2 0.0138(12) 0.0169(16) 0.0141(18) -0.0037(12) -0.0007(12) 0.0063(10)
C1A 0.015(4) 0.031(5) 0.016(5) -0.002(4) -0.001(4) -0.002(4)
C2A 0.015(5) 0.021(4) 0.016(4) 0.003(3) 0.000(3) 0.007(4)
C5A 0.009(5) 0.019(6) 0.020(5) 0.006(4) 0.001(4) 0.006(4)
C6A 0.018(4) 0.020(5) 0.028(5) 0.001(5) 0.004(4) 0.006(3)
C7A 0.018(4) 0.031(5) 0.026(5) 0.008(4) -0.003(4) 0.011(3)
C8A 0.031(5) 0.032(5) 0.024(4) 0.010(4) -0.007(4) 0.013(4)
C9A 0.029(4) 0.034(5) 0.017(4) 0.009(4) 0.002(3) 0.011(4)
C10A 0.028(4) 0.020(6) 0.015(4) 0.011(4) 0.003(3) 0.007(4)
C11A 0.030(5) 0.023(5) 0.027(6) -0.002(5) -0.006(5) 0.008(4)
C12A 0.024(5) 0.025(5) 0.028(6) -0.003(5) -0.011(4) 0.012(4)
C13A 0.024(4) 0.026(5) 0.030(7) 0.005(5) 0.000(4) 0.009(3)
C14A 0.037(5) 0.014(4) 0.035(6) 0.003(4) 0.005(4) 0.011(4)
C15A 0.032(5) 0.024(4) 0.029(6) 0.001(5) 0.000(4) 0.006(4)
C16A 0.025(5) 0.021(4) 0.012(5) -0.007(4) 0.003(4) 0.009(3)
C17A 0.014(4) 0.019(4) 0.022(5) -0.001(3) -0.001(3) 0.005(3)
C18A 0.016(4) 0.020(4) 0.015(4) 0.000(3) 0.002(3) 0.005(3)
C19A 0.028(4) 0.018(4) 0.028(5) 0.003(4) -0.002(4) 0.007(3)
C20A 0.032(4) 0.016(4) 0.031(5) 0.001(3) 0.002(4) 0.012(3)
C21A 0.027(4) 0.019(4) 0.033(5) 0.003(3) 0.008(3) 0.002(3)
C22A 0.015(3) 0.020(4) 0.033(5) 0.000(3) 0.006(3) 0.003(3)
C23A 0.014(4) 0.021(4) 0.018(4) -0.002(4) -0.002(3) 0.007(3)
C24A 0.016(5) 0.029(5) 0.023(5) -0.002(4) 0.000(4) 0.010(4)
C25A 0.013(4) 0.032(5) 0.022(4) -0.008(4) -0.004(3) 0.010(3)
C26A 0.024(4) 0.029(5) 0.024(5) 0.001(4) 0.008(4) 0.020(4)
C27A 0.017(4) 0.038(5) 0.029(4) 0.008(4) -0.002(3) 0.016(3)
C28A 0.016(3) 0.036(5) 0.020(4) 0.002(4) -0.006(3) 0.014(3)
C29A 0.017(5) 0.022(5) 0.019(4) 0.001(4) 0.004(3) 0.007(4)
C30A 0.029(4) 0.023(4) 0.026(5) 0.005(4) 0.002(3) 0.005(3)
C31A 0.019(4) 0.029(4) 0.026(5) -0.009(4) -0.002(3) 0.013(3)
C32A 0.018(5) 0.034(5) 0.020(5) 0.007(4) 0.005(3) 0.010(4)
C33A 0.022(4) 0.026(4) 0.017(4) 0.007(3) 0.000(3) -0.001(3)
C34A 0.017(4) 0.021(4) 0.020(4) -0.002(3) -0.002(3) 0.004(3)
C35A 0.017(4) 0.019(5) 0.015(5) -0.001(4) 0.004(3) 0.006(3)
C36A 0.012(4) 0.013(5) 0.017(5) 0.004(4) -0.005(3) 0.002(4)
C37A 0.016(4) 0.025(5) 0.016(5) 0.003(4) 0.008(4) 0.005(4)
C38A 0.011(4) 0.029(5) 0.023(5) -0.002(5) -0.005(4) 0.003(4)
C39A 0.021(5) 0.024(6) 0.020(5) 0.002(5) -0.001(4) -0.001(5)
C40A 0.013(4) 0.017(6) 0.017(5) -0.001(4) -0.003(3) 0.000(4)
C41A 0.017(4) 0.020(5) 0.011(4) 0.001(4) -0.004(3) 0.005(3)
C42A 0.017(4) 0.020(5) 0.025(5) 0.005(4) 0.000(4) 0.007(3)
C43A 0.022(4) 0.024(4) 0.026(5) 0.007(4) -0.007(3) 0.002(4)
C44A 0.014(3) 0.030(4) 0.022(5) 0.009(4) -0.006(3) 0.004(3)
C45A 0.022(4) 0.024(4) 0.028(5) 0.008(4) -0.005(3) 0.006(3)
C46A 0.022(4) 0.019(4) 0.024(5) 0.002(4) -0.003(3) 0.003(3)
C47A 0.017(4) 0.021(5) 0.023(5) 0.006(4) 0.001(3) 0.009(3)
C48A 0.024(5) 0.022(5) 0.025(5) 0.004(4) -0.002(4) 0.015(4)
C49A 0.034(5) 0.039(5) 0.030(5) 0.004(4) 0.002(4) 0.023(4)
C50A 0.032(5) 0.036(5) 0.039(6) 0.006(5) 0.013(5) 0.015(4)
C51A 0.028(4) 0.025(5) 0.042(5) 0.014(4) 0.003(4) 0.010(3)
C52A 0.022(4) 0.027(4) 0.027(5) 0.010(4) -0.002(3) 0.007(3)
P2A 0.0140(13) 0.023(2) 0.0128(14) -0.0028(15) -0.0012(9) 0.0058(13)
P3A 0.0142(19) 0.020(3) 0.0162(19) -0.0008(16) -0.0038(14) 0.0063(17)
P4A 0.0141(18) 0.021(2) 0.0177(18) -0.0034(14) -0.0015(12) 0.0062(13)
S1A 0.004(2) 0.022(4) 0.022(3) -0.009(3) -0.0024(19) 0.001(2)
S2A 0.0186(10) 0.0310(14) 0.0184(12) -0.0060(10) -0.0033(8) 0.0026(9)
S3A 0.021(3) 0.019(3) 0.018(2) -0.0053(19) -0.0035(18) 0.010(3)
S4A 0.0249(13) 0.0214(12) 0.0227(12) -0.0067(9) -0.0072(9) 0.0107(10)
Si1A 0.017(3) 0.026(3) 0.016(2) -0.0029(19) 0.0006(17) 0.005(2)
C3A 0.016(4) 0.016(3) 0.011(4) 0.001(3) -0.001(3) 0.000(3)
C4A 0.018(3) 0.013(4) 0.017(4) 0.001(3) -0.004(3) 0.004(3)
C53A 0.015(4) 0.019(4) 0.015(4) 0.003(3) -0.003(3) 0.004(3)
C54A 0.024(4) 0.025(4) 0.026(4) -0.004(3) -0.002(3) 0.003(3)
C55A 0.037(4) 0.029(4) 0.021(4) -0.002(4) -0.003(3) 0.000(3)
C56A 0.029(4) 0.038(5) 0.019(4) 0.003(4) -0.009(3) 0.000(4)
C57A 0.019(4) 0.034(5) 0.020(4) 0.006(4) -0.007(3) 0.009(4)
C58A 0.019(4) 0.029(5) 0.014(4) 0.000(4) -0.002(3) 0.007(3)
C59A 0.017(2) 0.016(2) 0.015(3) 0.001(2) 0.0023(17) 0.0083(18)
C60A 0.016(4) 0.026(6) 0.014(4) 0.008(4) 0.005(3) 0.001(4)
C61A 0.014(4) 0.016(5) 0.016(4) 0.001(4) 0.004(4) 0.003(4)
C62A 0.015(4) 0.020(5) 0.022(5) 0.002(4) 0.002(3) 0.010(4)
C63A 0.024(4) 0.020(6) 0.016(4) 0.008(4) -0.002(4) 0.006(4)
C64A 0.017(4) 0.019(6) 0.016(5) 0.000(4) 0.000(3) 0.015(4)
C65A 0.018(5) 0.018(6) 0.020(4) -0.002(4) -0.003(4) 0.009(4)
C66A 0.029(4) 0.014(5) 0.033(5) -0.003(4) -0.004(4) 0.007(4)
C67A 0.022(4) 0.031(5) 0.043(5) -0.006(4) -0.004(4) 0.004(4)
C68A 0.018(4) 0.043(6) 0.030(5) -0.014(5) -0.008(4) 0.010(4)
C69A 0.030(6) 0.038(6) 0.018(4) -0.005(4) -0.001(4) 0.013(4)
C70A 0.018(5) 0.027(5) 0.023(4) -0.005(4) 0.008(4) 0.007(4)
C71A 0.012(3) 0.020(4) 0.013(5) -0.002(3) -0.002(3) 0.003(3)
C72A 0.026(4) 0.028(4) 0.017(5) -0.002(4) 0.002(3) 0.011(3)
C73A 0.029(4) 0.030(4) 0.013(4) -0.002(4) 0.002(3) 0.015(3)
C74A 0.016(3) 0.038(5) 0.018(5) 0.002(4) 0.003(3) 0.014(3)
C75A 0.021(4) 0.022(4) 0.018(5) 0.006(4) 0.002(3) 0.001(3)
C76A 0.021(4) 0.026(5) 0.020(5) 0.001(4) 0.006(3) 0.012(3)
C77A 0.014(4) 0.024(4) 0.017(3) -0.002(3) -0.002(3) -0.001(3)
C78A 0.031(4) 0.022(5) 0.018(4) -0.005(4) 0.002(3) 0.004(3)
C79A 0.034(5) 0.037(5) 0.029(5) -0.013(4) 0.007(4) 0.004(4)
C80A 0.042(6) 0.051(6) 0.026(5) -0.009(5) 0.004(5) 0.009(4)
C81A 0.038(5) 0.052(6) 0.022(4) -0.002(4) 0.000(4) 0.006(4)
C82A 0.027(4) 0.035(5) 0.022(4) 0.001(4) 0.002(4) 0.007(4)
C83A 0.013(4) 0.024(4) 0.019(5) 0.003(3) 0.000(3) 0.005(3)
C84A 0.027(5) 0.018(4) 0.035(6) 0.000(4) 0.004(5) 0.008(3)
C85A 0.034(5) 0.025(5) 0.054(7) 0.005(5) 0.010(5) 0.015(4)
C86A 0.037(6) 0.026(5) 0.046(6) 0.008(4) 0.000(5) 0.009(4)
C87A 0.034(4) 0.023(4) 0.035(5) 0.006(4) 0.000(4) 0.000(4)
C88A 0.025(4) 0.023(4) 0.025(5) 0.005(4) 0.002(3) 0.005(3)
C89A 0.013(4) 0.010(4) 0.017(4) -0.002(3) 0.001(3) 0.001(4)
C90A 0.022(3) 0.021(4) 0.017(4) -0.009(3) -0.008(3) 0.010(3)
C91A 0.023(5) 0.021(5) 0.029(5) 0.006(4) -0.006(4) 0.008(4)
C92A 0.030(4) 0.029(4) 0.029(4) 0.005(4) -0.009(3) 0.006(3)
C93A 0.022(4) 0.027(4) 0.020(4) 0.001(3) -0.004(3) 0.003(3)
C94A 0.017(3) 0.017(4) 0.014(3) -0.006(3) 0.000(3) 0.001(3)
C95A 0.014(4) 0.018(4) 0.011(4) 0.002(3) -0.002(3) 0.009(3)
C96A 0.019(4) 0.019(4) 0.024(5) 0.000(4) 0.004(4) 0.005(3)
C97A 0.021(5) 0.028(5) 0.022(5) -0.001(4) 0.004(4) 0.009(4)
C98A 0.028(4) 0.023(4) 0.033(5) -0.005(4) 0.000(4) 0.010(3)
C99A 0.021(3) 0.019(4) 0.025(5) -0.003(3) 0.000(3) 0.000(3)
C10B 0.017(3) 0.020(4) 0.024(5) -0.003(4) -0.003(3) 0.007(3)
P5A 0.0160(14) 0.020(2) 0.0136(18) -0.0005(12) 0.0002(12) 0.0070(14)
P6A 0.0146(18) 0.019(2) 0.020(2) -0.0065(17) -0.0015(13) 0.0092(17)
P7A 0.0143(12) 0.0181(13) 0.0167(15) 0.0005(11) -0.0003(10) 0.0047(9)
P8A 0.0130(9) 0.0162(11) 0.0134(12) -0.0026(10) 0.0023(8) 0.0042(8)
S5A 0.0172(12) 0.0223(18) 0.0169(18) -0.0033(13) 0.0000(13) 0.0088(11)
S6A 0.0249(13) 0.0230(14) 0.0220(13) 0.0044(10) 0.0070(11) 0.0094(11)
S7A 0.0157(15) 0.0214(15) 0.014(2) 0.0016(14) -0.0030(11) 0.0036(11)
S8A 0.0174(9) 0.0258(12) 0.0162(11) -0.0009(9) 0.0034(7) 0.0044(8)
Si2A 0.0132(12) 0.0192(17) 0.0136(18) -0.0027(13) -0.0017(12) 0.0056(10)
C101 0.131(7) 0.074(5) 0.066(5) -0.035(4) -0.046(5) 0.076(5)
C102 0.060(3) 0.041(3) 0.034(3) -0.005(3) -0.016(3) 0.022(3)
O1 0.067(3) 0.051(2) 0.040(3) -0.010(2) -0.013(2) 0.032(2)
P1 0.0152(5) 0.0197(6) 0.0146(6) -0.0024(4) -0.0012(4) 0.0035(4)
C103 0.046(6) 0.048(7) 0.033(6) 0.012(5) 0.003(5) 0.027(5)
O2 0.026(3) 0.023(3) 0.025(4) 0.005(3) 0.004(3) 0.007(2)
C104 0.024(5) 0.035(7) 0.032(8) -0.008(6) 0.008(6) -0.001(4)
C105 0.033(6) 0.022(5) 0.032(7) -0.014(6) -0.005(5) 0.008(4)
O3 0.035(4) 0.029(4) 0.028(4) -0.008(3) -0.015(3) 0.011(3)
C106 0.046(6) 0.043(6) 0.044(7) 0.018(5) 0.003(5) 0.020(5)

loop_
_atom_type_symbol
_atom_type_description
_atom_type_scat_dispersion_real
_atom_type_scat_dispersion_imag
_atom_type_scat_source
C C 0.0033 0.0016 'International Tables Vol C Tables 4.2.6.8 and 6.1.1.4'
H H 0.0000 0.0000 'International Tables Vol C Tables 4.2.6.8 and 6.1.1.4'
Si Si 0.0817 0.0704 'International Tables Vol C Tables 4.2.6.8 and 6.1.1.4'
P P 0.1023 0.0942 'International Tables Vol C Tables 4.2.6.8 and 6.1.1.4'
S S 0.1246 0.1234 'International Tables Vol C Tables 4.2.6.8 and 6.1.1.4'
O O 0.0106 0.0060 'International Tables Vol C Tables 4.2.6.8 and 6.1.1.4'

loop_
_geom_angle_atom_site_label_1
_geom_angle_atom_site_label_2
_geom_angle_atom_site_label_3
_geom_angle
_geom_angle_site_symmetry_1
_geom_angle_site_symmetry_3
P1 C1 P2 123.6(6) . .
P1 C1 Si1 98.1(5) . .
P2 C1 Si1 137.8(7) . .
P3 C2 P4 121.8(6) . .
P3 C2 Si1 97.7(5) . .
P4 C2 Si1 137.6(6) . .
C10 C5 C6 123.8(11) . .
C10 C5 P1 122.2(10) . .
C6 C5 P1 113.6(9) . .
C5 C6 C7 117.0(11) . .
C5 C6 H6 121.5 . .
C7 C6 H6 121.5 . .
C8 C7 C6 120.8(11) . .
C8 C7 H7 119.6 . .
C6 C7 H7 119.6 . .
C7 C8 C9 121.3(10) . .
C7 C8 H8 119.4 . .
C9 C8 H8 119.4 . .
C8 C9 C10 120.2(11) . .
C8 C9 H9 119.9 . .
C10 C9 H9 119.9 . .
C5 C10 C9 116.8(10) . .
C5 C10 H10 121.6 . .
C9 C10 H10 121.6 . .
C12 C11 C16 115.0(10) . .
C12 C11 P1 121.8(10) . .
C16 C11 P1 123.1(10) . .
C13 C12 C11 122.5(11) . .
C13 C12 H12 118.8 . .
C11 C12 H12 118.8 . .
C12 C13 C14 121.0(11) . .
C12 C13 H13 119.5 . .
C14 C13 H13 119.5 . .
C13 C14 C15 117.6(10) . .
C13 C14 H14 121.2 . .
C15 C14 H14 121.2 . .
C16 C15 C14 120.5(10) . .
C16 C15 H15 119.7 . .
C14 C15 H15 119.7 . .
C15 C16 C11 123.2(9) . .
C15 C16 H16 118.4 . .
C11 C16 H16 118.4 . .
C18 C17 C22 117.6(8) . .
C18 C17 P2 121.6(7) . .
C22 C17 P2 120.8(7) . .
C17 C18 C19 122.0(9) . .
C17 C18 H18 119.0 . .
C19 C18 H18 119.0 . .
C18 C19 C20 120.1(9) . .
C18 C19 H19 119.9 . .
C20 C19 H19 119.9 . .
C21 C20 C19 118.1(8) . .
C21 C20 H20 121.0 . .
C19 C20 H20 121.0 . .
C22 C21 C20 121.0(8) . .
C22 C21 H21 119.5 . .
C20 C21 H21 119.5 . .
C21 C22 C17 121.1(8) . .
C21 C22 H22 119.4 . .
C17 C22 H22 119.4 . .
C24 C23 C28 120.7(9) . .
C24 C23 P2 121.7(7) . .
C28 C23 P2 117.6(8) . .
C25 C24 C23 122.3(11) . .
C25 C24 H24 118.9 . .
C23 C24 H24 118.9 . .
C24 C25 C26 118.2(12) . .
C24 C25 H25 120.9 . .
C26 C25 H25 120.9 . .
C25 C26 C27 120.4(10) . .
C25 C26 H26 119.8 . .
C27 C26 H26 119.8 . .
C28 C27 C26 121.3(10) . .
C28 C27 H27 119.4 . .
C26 C27 H27 119.4 . .
C27 C28 C23 116.9(10) . .
C27 C28 H28 121.5 . .
C23 C28 H28 121.5 . .
C34 C29 C30 119.8(8) . .
C34 C29 P3 119.7(7) . .
C30 C29 P3 120.5(8) . .
C29 C30 C31 118.8(9) . .
C29 C30 H30 120.6 . .
C31 C30 H30 120.6 . .
C32 C31 C30 120.5(8) . .
C32 C31 H31 119.8 . .
C30 C31 H31 119.8 . .
C31 C32 C33 120.7(9) . .
C31 C32 H32 119.6 . .
C33 C32 H32 119.6 . .
C34 C33 C32 119.1(9) . .
C34 C33 H33 120.4 . .
C32 C33 H33 120.4 . .
C33 C34 C29 121.0(8) . .
C33 C34 H34 119.5 . .
C29 C34 H34 119.5 . .
C40 C35 C36 118.0(9) . .
C40 C35 P3 122.6(9) . .
C36 C35 P3 119.3(8) . .
C37 C36 C35 121.6(10) . .
C37 C36 H36 119.2 . .
C35 C36 H36 119.2 . .
C36 C37 C38 119.4(11) . .
C36 C37 H37 120.3 . .
C38 C37 H37 120.3 . .
C39 C38 C37 119.9(11) . .
C39 C38 H38 120.0 . .
C37 C38 H38 120.0 . .
C38 C39 C40 120.8(11) . .
C38 C39 H39 119.6 . .
C40 C39 H39 119.6 . .
C39 C40 C35 120.1(10) . .
C39 C40 H40 120.0 . .
C35 C40 H40 120.0 . .
C42 C41 C46 118.2(8) . .
C42 C41 P4 122.2(7) . .
C46 C41 P4 119.5(7) . .
C41 C42 C43 119.9(10) . .
C41 C42 H42 120.1 . .
C43 C42 H42 120.1 . .
C44 C43 C42 119.6(10) . .
C44 C43 H43 120.2 . .
C42 C43 H43 120.2 . .
C45 C44 C43 121.8(8) . .
C45 C44 H44 119.1 . .
C43 C44 H44 119.1 . .
C44 C45 C46 118.3(8) . .
C44 C45 H45 120.9 . .
C46 C45 H45 120.9 . .
C45 C46 C41 122.3(9) . .
C45 C46 H46 118.9 . .
C41 C46 H46 118.9 . .
C52 C47 C48 118.6(9) . .
C52 C47 P4 121.3(9) . .
C48 C47 P4 120.1(7) . .
C47 C48 C49 120.5(10) . .
C47 C48 H48 119.8 . .
C49 C48 H48 119.8 . .
C50 C49 C48 117.9(10) . .
C50 C49 H49 121.0 . .
C48 C49 H49 121.0 . .
C49 C50 C51 122.6(11) . .
C49 C50 H50 118.7 . .
C51 C50 H50 118.7 . .
C52 C51 C50 117.2(10) . .
C52 C51 H51 121.4 . .
C50 C51 H51 121.4 . .
C51 C52 C47 123.1(10) . .
C51 C52 H52 118.5 . .
C47 C52 H52 118.5 . .
C1 P2 C17 105.7(6) . .
C1 P2 C23 106.9(5) . .
C17 P2 C23 105.6(5) . .
C1 P2 S2 115.1(5) . .
C17 P2 S2 109.7(4) . .
C23 P2 S2 113.2(4) . .
C2 P3 C35 118.0(6) . .
C2 P3 C29 121.0(7) . .
C35 P3 C29 109.3(6) . .
C2 P3 S3 95.2(4) . .
C35 P3 S3 104.4(6) . .
C29 P3 S3 105.4(6) . .
C2 P3 Si1 42.4(3) . .
C35 P3 Si1 119.9(5) . .
C29 P3 Si1 129.3(5) . .
S3 P3 Si1 53.0(3) . .
C2 P4 C47 110.0(6) . .
C2 P4 C41 108.9(5) . .
C47 P4 C41 100.8(6) . .
C2 P4 S4 112.9(4) . .
C47 P4 S4 109.7(4) . .
C41 P4 S4 114.0(4) . .
P1 S1 Si1 77.2(3) . .
P3 S3 Si1 77.2(3) . .
C2 Si1 C1 134.9(8) . .
C2 Si1 S3 89.6(4) . .
C1 Si1 S3 117.4(7) . .
C2 Si1 S1 115.3(7) . .
C1 Si1 S1 89.0(5) . .
S3 Si1 S1 111.3(6) . .
C2 Si1 P3 39.9(3) . .
C1 Si1 P3 149.2(6) . .
S3 Si1 P3 49.8(2) . .
S1 Si1 P3 121.3(5) . .
C2 Si1 P1 145.3(6) . .
C1 Si1 P1 39.8(3) . .
S3 Si1 P1 124.2(5) . .
S1 Si1 P1 49.3(3) . .
P3 Si1 P1 168.8(5) . .
P5 C3 P6 122.2(6) . .
P5 C3 Si2 98.2(4) . .
P6 C3 Si2 137.4(6) . .
P7 C4 P8 122.4(5) . .
P7 C4 Si2 97.5(3) . .
P8 C4 Si2 138.5(5) . .
C58 C53 C54 118.0(8) . .
C58 C53 P5 121.3(7) . .
C54 C53 P5 120.6(7) . .
C55 C54 C53 120.4(8) . .
C55 C54 H54 119.8 . .
C53 C54 H54 119.8 . .
C56 C55 C54 122.1(8) . .
C56 C55 H55 119.0 . .
C54 C55 H55 119.0 . .
C55 C56 C57 118.8(8) . .
C55 C56 H56 120.6 . .
C57 C56 H56 120.6 . .
C56 C57 C58 120.3(10) . .
C56 C57 H57 119.8 . .
C58 C57 H57 119.8 . .
C53 C58 C57 120.2(9) . .
C53 C58 H58 119.9 . .
C57 C58 H58 119.9 . .
C64 C59 C60 120.2(9) . .
C64 C59 P5 120.8(8) . .
C60 C59 P5 118.8(7) . .
C61 C60 C59 120.4(9) . .
C61 C60 H60 119.8 . .
C59 C60 H60 119.8 . .
C60 C61 C62 119.3(10) . .
C60 C61 H61 120.3 . .
C62 C61 H61 120.3 . .
C61 C62 C63 120.9(10) . .
C61 C62 H62 119.5 . .
C63 C62 H62 119.5 . .
C64 C63 C62 119.9(11) . .
C64 C63 H63 120.0 . .
C62 C63 H63 120.0 . .
C63 C64 C59 119.0(11) . .
C63 C64 H64 120.5 . .
C59 C64 H64 120.5 . .
C66 C65 C70 119.3(9) . .
C66 C65 P6 127.3(9) . .
C70 C65 P6 113.3(8) . .
C65 C66 C67 119.9(10) . .
C65 C66 H66 120.0 . .
C67 C66 H66 120.0 . .
C68 C67 C66 117.9(9) . .
C68 C67 H67 121.0 . .
C66 C67 H67 121.0 . .
C69 C68 C67 121.7(10) . .
C69 C68 H68 119.1 . .
C67 C68 H68 119.1 . .
C68 C69 C70 119.2(11) . .
C68 C69 H69 120.4 . .
C70 C69 H69 120.4 . .
C69 C70 C65 121.7(10) . .
C69 C70 H70 119.2 . .
C65 C70 H70 119.2 . .
C72 C71 C76 119.7(7) . .
C72 C71 P6 117.5(7) . .
C76 C71 P6 122.8(6) . .
C71 C72 C73 120.0(8) . .
C71 C72 H72 120.0 . .
C73 C72 H72 120.0 . .
C72 C73 C74 119.5(8) . .
C72 C73 H73 120.2 . .
C74 C73 H73 120.2 . .
C75 C74 C73 120.5(8) . .
C75 C74 H74 119.8 . .
C73 C74 H74 119.8 . .
C74 C75 C76 120.4(9) . .
C74 C75 H75 119.8 . .
C76 C75 H75 119.8 . .
C75 C76 C71 119.8(8) . .
C75 C76 H76 120.1 . .
C71 C76 H76 120.1 . .
C82 C77 C78 121.3(8) . .
C82 C77 P7 121.6(6) . .
C78 C77 P7 117.1(7) . .
C79 C78 C77 119.2(9) . .
C79 C78 H78 120.4 . .
C77 C78 H78 120.4 . .
C80 C79 C78 119.4(10) . .
C80 C79 H79 120.3 . .
C78 C79 H79 120.3 . .
C79 C80 C81 120.9(9) . .
C79 C80 H80 119.6 . .
C81 C80 H80 119.6 . .
C82 C81 C80 120.6(9) . .
C82 C81 H81 119.7 . .
C80 C81 H81 119.7 . .
C77 C82 C81 118.5(8) . .
C77 C82 H82 120.8 . .
C81 C82 H82 120.8 . .
C84 C83 C88 118.4(8) . .
C84 C83 P7 122.6(7) . .
C88 C83 P7 118.3(7) . .
C85 C84 C83 121.2(10) . .
C85 C84 H84 119.4 . .
C83 C84 H84 119.4 . .
C84 C85 C86 120.8(9) . .
C84 C85 H85 119.6 . .
C86 C85 H85 119.6 . .
C87 C86 C85 119.1(9) . .
C87 C86 H86 120.5 . .
C85 C86 H86 120.5 . .
C86 C87 C88 121.6(9) . .
C86 C87 H87 119.2 . .
C88 C87 H87 119.2 . .
C87 C88 C83 118.8(8) . .
C87 C88 H88 120.6 . .
C83 C88 H88 120.6 . .
C94 C89 C90 119.3(8) . .
C94 C89 P8 120.9(7) . .
C90 C89 P8 119.7(7) . .
C91 C90 C89 120.9(8) . .
C91 C90 H90 119.5 . .
C89 C90 H90 119.5 . .
C92 C91 C90 118.7(8) . .
C92 C91 H91 120.7 . .
C90 C91 H91 120.7 . .
C91 C92 C93 121.6(9) . .
C91 C92 H92 119.2 . .
C93 C92 H92 119.2 . .
C92 C93 C94 119.2(9) . .
C92 C93 H93 120.4 . .
C94 C93 H93 120.4 . .
C89 C94 C93 120.2(10) . .
C89 C94 H94 119.9 . .
C93 C94 H94 119.9 . .
C96 C95 C100 119.8(8) . .
C96 C95 P8 123.2(7) . .
C100 C95 P8 117.1(7) . .
C95 C96 C97 120.6(9) . .
C95 C96 H96 119.7 . .
C97 C96 H96 119.7 . .
C98 C97 C96 119.0(9) . .
C98 C97 H97 120.5 . .
C96 C97 H97 120.5 . .
C97 C98 C99 121.4(8) . .
C97 C98 H98 119.3 . .
C99 C98 H98 119.3 . .
C100 C99 C98 119.1(8) . .
C100 C99 H99 120.5 . .
C98 C99 H99 120.5 . .
C99 C100 C95 120.1(8) . .
C99 C100 H100 119.9 . .
C95 C100 H100 119.9 . .
C3 P5 C59 117.5(5) . .
C3 P5 C53 121.6(5) . .
C59 P5 C53 108.4(5) . .
C3 P5 S5 95.0(3) . .
C59 P5 S5 104.3(3) . .
C53 P5 S5 107.0(4) . .
C3 P5 Si2 41.6(3) . .
C59 P5 Si2 120.6(4) . .
C53 P5 Si2 130.0(4) . .
S5 P5 Si2 53.43(15) . .
C3 P6 C71 109.9(5) . .
C3 P6 C65 109.5(9) . .
C71 P6 C65 99.2(7) . .
C3 P6 S6 113.6(4) . .
C71 P6 S6 111.1(5) . .
C65 P6 S6 112.6(6) . .
C4 P7 C83 117.0(4) . .
C4 P7 C77 116.9(4) . .
C83 P7 C77 107.5(4) . .
C4 P7 S7 96.1(3) . .
C83 P7 S7 109.4(3) . .
C77 P7 S7 109.0(3) . .
C4 P7 Si2 42.2(3) . .
C83 P7 Si2 124.9(3) . .
C77 P7 Si2 127.5(3) . .
S7 P7 Si2 53.93(13) . .
C4 P8 C89 107.3(4) . .
C4 P8 C95 108.8(4) . .
C89 P8 C95 103.2(4) . .
C4 P8 S8 114.2(3) . .
C89 P8 S8 112.5(3) . .
C95 P8 S8 110.3(4) . .
P5 S5 Si2 77.06(18) . .
P7 S7 Si2 76.70(18) . .
C3 Si2 C4 132.8(5) . .
C3 Si2 S5 89.7(3) . .
C4 Si2 S5 116.9(3) . .
C3 Si2 S7 117.6(4) . .
C4 Si2 S7 89.6(3) . .
S5 Si2 S7 111.4(2) . .
C3 Si2 P7 145.9(3) . .
C4 Si2 P7 40.3(3) . .
S5 Si2 P7 124.01(18) . .
S7 Si2 P7 49.36(15) . .
C3 Si2 P5 40.2(3) . .
C4 Si2 P5 145.5(3) . .
S5 Si2 P5 49.50(14) . .
S7 Si2 P5 124.4(2) . .
P7 Si2 P5 171.00(19) . .
P1 C1A P2A 123.1(6) . .
P1 C1A Si1A 97.3(5) . .
P2A C1A Si1A 137.7(8) . .
P3A C2A P4A 123.2(6) . .
P3A C2A Si1A 98.6(5) . .
P4A C2A Si1A 135.0(7) . .
C6A C5A C10A 118.3(9) . .
C6A C5A P1 122.7(8) . .
C10A C5A P1 119.0(8) . .
C7A C6A C5A 120.0(10) . .
C7A C6A H6A 120.0 . .
C5A C6A H6A 120.0 . .
C8A C7A C6A 121.7(9) . .
C8A C7A H7A 119.1 . .
C6A C7A H7A 119.1 . .
C7A C8A C9A 118.7(8) . .
C7A C8A H8A 120.6 . .
C9A C8A H8A 120.6 . .
C10A C9A C8A 121.5(9) . .
C10A C9A H9A 119.2 . .
C8A C9A H9A 119.2 . .
C9A C10A C5A 119.6(9) . .
C9A C10A H10A 120.2 . .
C5A C10A H10A 120.2 . .
C12A C11A C16A 124.4(10) . .
C12A C11A P1 121.3(10) . .
C16A C11A P1 114.3(10) . .
C11A C12A C13A 118.7(11) . .
C11A C12A H12A 120.7 . .
C13A C12A H12A 120.7 . .
C12A C13A C14A 117.7(11) . .
C12A C13A H13A 121.1 . .
C14A C13A H13A 121.1 . .
C13A C14A C15A 122.7(10) . .
C13A C14A H14A 118.6 . .
C15A C14A H14A 118.6 . .
C16A C15A C14A 119.9(10) . .
C16A C15A H15A 120.0 . .
C14A C15A H15A 120.0 . .
C15A C16A C11A 116.5(10) . .
C15A C16A H16A 121.7 . .
C11A C16A H16A 121.7 . .
C18A C17A C22A 118.6(8) . .
C18A C17A P2A 122.8(7) . .
C22A C17A P2A 118.5(7) . .
C17A C18A C19A 120.8(9) . .
C17A C18A H18A 119.6 . .
C19A C18A H18A 119.6 . .
C20A C19A C18A 121.4(9) . .
C20A C19A H19A 119.3 . .
C18A C19A H19A 119.3 . .
C19A C20A C21A 117.8(8) . .
C19A C20A H20A 121.1 . .
C21A C20A H20A 121.1 . .
C22A C21A C20A 121.7(8) . .
C22A C21A H21A 119.1 . .
C20A C21A H21A 119.1 . .
C21A C22A C17A 119.5(7) . .
C21A C22A H22A 120.2 . .
C17A C22A H22A 120.2 . .
C24A C23A C28A 120.0(8) . .
C24A C23A P2A 121.8(7) . .
C28A C23A P2A 118.1(7) . .
C25A C24A C23A 122.1(10) . .
C25A C24A H24A 118.9 . .
C23A C24A H24A 118.9 . .
C24A C25A C26A 119.4(9) . .
C24A C25A H25A 120.3 . .
C26A C25A H25A 120.3 . .
C25A C26A C27A 118.5(8) . .
C25A C26A H26A 120.8 . .
C27A C26A H26A 120.8 . .
C28A C27A C26A 121.6(7) . .
C28A C27A H27A 119.2 . .
C26A C27A H27A 119.2 . .
C23A C28A C27A 118.2(8) . .
C23A C28A H28A 120.9 . .
C27A C28A H28A 120.9 . .
C34A C29A C30A 119.3(8) . .
C34A C29A P3A 120.4(7) . .
C30A C29A P3A 120.3(8) . .
C29A C30A C31A 118.6(9) . .
C29A C30A H30A 120.7 . .
C31A C30A H30A 120.7 . .
C32A C31A C30A 120.8(9) . .
C32A C31A H31A 119.6 . .
C30A C31A H31A 119.6 . .
C31A C32A C33A 119.8(9) . .
C31A C32A H32A 120.1 . .
C33A C32A H32A 120.1 . .
C34A C33A C32A 120.3(9) . .
C34A C33A H33A 119.9 . .
C32A C33A H33A 119.9 . .
C29A C34A C33A 121.2(8) . .
C29A C34A H34A 119.4 . .
C33A C34A H34A 119.4 . .
C36A C35A C40A 119.9(9) . .
C36A C35A P3A 118.8(8) . .
C40A C35A P3A 121.3(9) . .
C35A C36A C37A 120.8(10) . .
C35A C36A H36A 119.6 . .
C37A C36A H36A 119.6 . .
C36A C37A C38A 119.0(10) . .
C36A C37A H37A 120.5 . .
C38A C37A H37A 120.5 . .
C39A C38A C37A 120.7(10) . .
C39A C38A H38A 119.7 . .
C37A C38A H38A 119.7 . .
C38A C39A C40A 120.5(11) . .
C38A C39A H39A 119.8 . .
C40A C39A H39A 119.8 . .
C35A C40A C39A 119.0(10) . .
C35A C40A H40A 120.5 . .
C39A C40A H40A 120.5 . .
C42A C41A C46A 118.8(8) . .
C42A C41A P4A 124.2(7) . .
C46A C41A P4A 117.0(8) . .
C41A C42A C43A 120.5(9) . .
C41A C42A H42A 119.8 . .
C43A C42A H42A 119.8 . .
C42A C43A C44A 120.2(9) . .
C42A C43A H43A 119.9 . .
C44A C43A H43A 119.9 . .
C45A C44A C43A 120.1(8) . .
C45A C44A H44A 120.0 . .
C43A C44A H44A 120.0 . .
C46A C45A C44A 119.4(8) . .
C46A C45A H45A 120.3 . .
C44A C45A H45A 120.3 . .
C45A C46A C41A 121.1(9) . .
C45A C46A H46A 119.5 . .
C41A C46A H46A 119.5 . .
C52A C47A C48A 118.2(9) . .
C52A C47A P4A 121.4(8) . .
C48A C47A P4A 120.3(7) . .
C47A C48A C49A 120.6(10) . .
C47A C48A H48A 119.7 . .
C49A C48A H48A 119.7 . .
C50A C49A C48A 118.2(11) . .
C50A C49A H49A 120.9 . .
C48A C49A H49A 120.9 . .
C49A C50A C51A 122.1(11) . .
C49A C50A H50A 119.0 . .
C51A C50A H50A 119.0 . .
C52A C51A C50A 118.8(10) . .
C52A C51A H51A 120.6 . .
C50A C51A H51A 120.6 . .
C51A C52A C47A 121.8(10) . .
C51A C52A H52A 119.1 . .
C47A C52A H52A 119.1 . .
C1A P2A C17A 110.9(7) . .
C1A P2A C23A 105.1(5) . .
C17A P2A C23A 104.0(5) . .
C1A P2A S2A 113.8(5) . .
C17A P2A S2A 110.5(4) . .
C23A P2A S2A 112.1(4) . .
C2A P3A C35A 118.3(6) . .
C2A P3A C29A 121.3(7) . .
C35A P3A C29A 107.8(6) . .
C2A P3A S3A 94.5(4) . .
C35A P3A S3A 104.6(6) . .
C29A P3A S3A 107.4(6) . .
C2A P3A Si1A 41.8(3) . .
C35A P3A Si1A 119.4(5) . .
C29A P3A Si1A 131.7(6) . .
S3A P3A Si1A 53.0(3) . .
C2A P4A C41A 108.8(5) . .
C2A P4A C47A 112.3(6) . .
C41A P4A C47A 101.5(6) . .
C2A P4A S4A 111.7(4) . .
C41A P4A S4A 112.7(4) . .
C47A P4A S4A 109.4(4) . .
P1 S1A Si1A 76.5(3) . .
P3A S3A Si1A 77.4(3) . .
C2A Si1A C1A 133.3(8) . .
C2A Si1A S3A 89.1(4) . .
C1A Si1A S3A 117.8(7) . .
C2A Si1A S1A 115.7(7) . .
C1A Si1A S1A 89.7(5) . .
S3A Si1A S1A 112.8(7) . .
C2A Si1A P1 143.7(6) . .
C1A Si1A P1 40.2(4) . .
S3A Si1A P1 126.7(5) . .
S1A Si1A P1 49.4(3) . .
C2A Si1A P3A 39.6(3) . .
C1A Si1A P3A 148.4(6) . .
S3A Si1A P3A 49.7(2) . .
S1A Si1A P3A 121.7(5) . .
P1 Si1A P3A 170.3(5) . .
P5A C3A P6A 123.5(6) . .
P5A C3A Si2A 97.4(4) . .
P6A C3A Si2A 136.6(6) . .
P7A C4A P8A 124.5(5) . .
P7A C4A Si2A 97.8(4) . .
P8A C4A Si2A 137.0(6) . .
C58A C53A C54A 119.8(7) . .
C58A C53A P5A 119.9(7) . .
C54A C53A P5A 120.3(7) . .
C55A C54A C53A 119.9(8) . .
C55A C54A H54A 120.0 . .
C53A C54A H54A 120.0 . .
C56A C55A C54A 121.1(8) . .
C56A C55A H55A 119.4 . .
C54A C55A H55A 119.4 . .
C55A C56A C57A 118.8(8) . .
C55A C56A H56A 120.6 . .
C57A C56A H56A 120.6 . .
C56A C57A C58A 121.9(9) . .
C56A C57A H57A 119.0 . .
C58A C57A H57A 119.0 . .
C53A C58A C57A 118.4(9) . .
C53A C58A H58A 120.8 . .
C57A C58A H58A 120.8 . .
C60A C59A C64A 119.6(9) . .
C60A C59A P5A 122.9(8) . .
C64A C59A P5A 117.3(8) . .
C59A C60A C61A 118.9(9) . .
C59A C60A H60A 120.5 . .
C61A C60A H60A 120.5 . .
C60A C61A C62A 121.5(9) . .
C60A C61A H61A 119.3 . .
C62A C61A H61A 119.3 . .
C61A C62A C63A 119.8(10) . .
C61A C62A H62A 120.1 . .
C63A C62A H62A 120.1 . .
C64A C63A C62A 118.9(11) . .
C64A C63A H63A 120.5 . .
C62A C63A H63A 120.5 . .
C63A C64A C59A 121.1(11) . .
C63A C64A H64A 119.4 . .
C59A C64A H64A 119.4 . .
C70A C65A C66A 120.4(9) . .
C70A C65A P6A 128.3(9) . .
C66A C65A P6A 111.3(8) . .
C65A C66A C67A 119.5(10) . .
C65A C66A H66A 120.2 . .
C67A C66A H66A 120.2 . .
C66A C67A C68A 119.9(10) . .
C66A C67A H67A 120.0 . .
C68A C67A H67A 120.0 . .
C69A C68A C67A 119.9(9) . .
C69A C68A H68A 120.1 . .
C67A C68A H68A 120.1 . .
C68A C69A C70A 119.9(11) . .
C68A C69A H69A 120.1 . .
C70A C69A H69A 120.1 . .
C65A C70A C69A 120.4(11) . .
C65A C70A H70A 119.8 . .
C69A C70A H70A 119.8 . .
C72A C71A C76A 119.9(8) . .
C72A C71A P6A 118.5(7) . .
C76A C71A P6A 121.3(7) . .
C71A C72A C73A 119.4(9) . .
C71A C72A H72A 120.3 . .
C73A C72A H72A 120.3 . .
C72A C73A C74A 121.1(8) . .
C72A C73A H73A 119.5 . .
C74A C73A H73A 119.5 . .
C75A C74A C73A 119.1(8) . .
C75A C74A H74A 120.4 . .
C73A C74A H74A 120.4 . .
C74A C75A C76A 119.7(9) . .
C74A C75A H75A 120.2 . .
C76A C75A H75A 120.2 . .
C71A C76A C75A 120.8(8) . .
C71A C76A H76A 119.6 . .
C75A C76A H76A 119.6 . .
C82A C77A C78A 120.7(8) . .
C82A C77A P7A 122.7(7) . .
C78A C77A P7A 116.3(7) . .
C79A C78A C77A 119.4(10) . .
C79A C78A H78A 120.3 . .
C77A C78A H78A 120.3 . .
C80A C79A C78A 119.8(10) . .
C80A C79A H79A 120.1 . .
C78A C79A H79A 120.1 . .
C79A C80A C81A 121.6(10) . .
C79A C80A H80A 119.2 . .
C81A C80A H80A 119.2 . .
C80A C81A C82A 119.5(11) . .
C80A C81A H81A 120.2 . .
C82A C81A H81A 120.2 . .
C77A C82A C81A 118.9(10) . .
C77A C82A H82A 120.6 . .
C81A C82A H82A 120.6 . .
C84A C83A C88A 117.6(8) . .
C84A C83A P7A 123.9(7) . .
C88A C83A P7A 118.5(7) . .
C85A C84A C83A 120.9(10) . .
C85A C84A H84A 119.6 . .
C83A C84A H84A 119.6 . .
C84A C85A C86A 120.9(11) . .
C84A C85A H85A 119.6 . .
C86A C85A H85A 119.6 . .
C85A C86A C87A 120.1(10) . .
C85A C86A H86A 119.9 . .
C87A C86A H86A 119.9 . .
C88A C87A C86A 119.3(9) . .
C88A C87A H87A 120.4 . .
C86A C87A H87A 120.4 . .
C87A C88A C83A 121.2(9) . .
C87A C88A H88A 119.4 . .
C83A C88A H88A 119.4 . .
C94A C89A C90A 119.2(9) . .
C94A C89A P8A 121.1(7) . .
C90A C89A P8A 119.6(8) . .
C91A C90A C89A 119.8(9) . .
C91A C90A H90A 120.1 . .
C89A C90A H90A 120.1 . .
C92A C91A C90A 121.0(9) . .
C92A C91A H91A 119.5 . .
C90A C91A H91A 119.5 . .
C91A C92A C93A 119.1(9) . .
C91A C92A H92A 120.4 . .
C93A C92A H92A 120.4 . .
C94A C93A C92A 120.3(8) . .
C94A C93A H93A 119.9 . .
C92A C93A H93A 119.9 . .
C89A C94A C93A 120.6(8) . .
C89A C94A H94A 119.7 . .
C93A C94A H94A 119.7 . .
C10B C95A C96A 117.5(8) . .
C10B C95A P8A 120.5(7) . .
C96A C95A P8A 122.0(7) . .
C97A C96A C95A 121.8(9) . .
C97A C96A H96A 119.1 . .
C95A C96A H96A 119.1 . .
C98A C97A C96A 119.2(9) . .
C98A C97A H97A 120.4 . .
C96A C97A H97A 120.4 . .
C97A C98A C99A 119.5(8) . .
C97A C98A H98A 120.3 . .
C99A C98A H98A 120.3 . .
C10B C99A C98A 120.5(8) . .
C10B C99A H99A 119.7 . .
C98A C99A H99A 119.7 . .
C99A C10B C95A 121.5(8) . .
C99A C10B H10B 119.2 . .
C95A C10B H10B 119.2 . .
C3A P5A C59A 118.7(5) . .
C3A P5A C53A 121.5(5) . .
C59A P5A C53A 108.5(5) . .
C3A P5A S5A 95.4(3) . .
C59A P5A S5A 103.3(3) . .
C53A P5A S5A 105.8(4) . .
C3A P5A Si2A 42.2(3) . .
C59A P5A Si2A 120.3(4) . .
C53A P5A Si2A 129.7(4) . .
S5A P5A Si2A 53.26(15) . .
C3A P6A C71A 110.2(5) . .
C3A P6A C65A 110.4(9) . .
C71A P6A C65A 101.7(7) . .
C3A P6A S6A 111.2(4) . .
C71A P6A S6A 114.5(4) . .
C65A P6A S6A 108.5(5) . .
C4A P7A C83A 119.2(4) . .
C4A P7A C77A 117.0(4) . .
C83A P7A C77A 106.0(5) . .
C4A P7A S7A 96.1(3) . .
C83A P7A S7A 109.2(3) . .
C77A P7A S7A 108.4(3) . .
C4A P7A Si2A 41.9(3) . .
C83A P7A Si2A 127.6(3) . .
C77A P7A Si2A 126.2(4) . .
S7A P7A Si2A 54.19(13) . .
C4A P8A C89A 106.0(5) . .
C4A P8A C95A 106.9(4) . .
C89A P8A C95A 105.2(6) . .
C4A P8A S8A 114.9(3) . .
C89A P8A S8A 112.0(3) . .
C95A P8A S8A 111.3(4) . .
P5A S5A Si2A 76.56(19) . .
P7A S7A Si2A 76.45(18) . .
C4A Si2A C3A 133.6(5) . .
C4A Si2A S5A 118.0(4) . .
C3A Si2A S5A 90.5(3) . .
C4A Si2A S7A 89.6(3) . .
C3A Si2A S7A 113.9(4) . .
S5A Si2A S7A 112.1(2) . .
C4A Si2A P5A 148.8(3) . .
C3A Si2A P5A 40.4(3) . .
S5A Si2A P5A 50.18(15) . .
S7A Si2A P5A 121.4(2) . .
C4A Si2A P7A 40.3(3) . .
C3A Si2A P7A 142.3(3) . .
S5A Si2A P7A 126.3(2) . .
S7A Si2A P7A 49.36(15) . .
P5A Si2A P7A 170.02(19) . .
O1 C101 H10C 109.5 . .
O1 C101 H10D 109.5 . .
H10C C101 H10D 109.5 . .
O1 C101 H10E 109.5 . .
H10C C101 H10E 109.5 . .
H10D C101 H10E 109.5 . .
O1 C102 C102 108.3(5) . 2_666
O1 C102 H10F 110.0 . .
C102 C102 H10F 110.0 2_666 .
O1 C102 H10G 110.0 . .
C102 C102 H10G 110.0 2_666 .
H10F C102 H10G 108.4 . .
C102 O1 C101 111.3(4) . .
C1 P1 C1A 6.4(10) . .
C1 P1 C5A 116.0(8) . .
C1A P1 C5A 119.5(7) . .
C1 P1 C11 123.0(6) . .
C1A P1 C11 116.6(6) . .
C5A P1 C11 101.8(6) . .
C1 P1 C5 111.3(7) . .
C1A P1 C5 115.0(8) . .
C5A P1 C5 5.3(7) . .
C11 P1 C5 106.8(6) . .
C1 P1 C11A 116.9(6) . .
C1A P1 C11A 110.5(6) . .
C5A P1 C11A 107.8(5) . .
C11 P1 C11A 6.6(5) . .
C5 P1 C11A 112.7(6) . .
C1 P1 S1A 93.5(4) . .
C1A P1 S1A 96.6(4) . .
C5A P1 S1A 111.8(8) . .
C11 P1 S1A 110.9(6) . .
C5 P1 S1A 110.7(9) . .
C11A P1 S1A 110.1(5) . .
C1 P1 S1 95.7(4) . .
C1A P1 S1 98.8(4) . .
C5A P1 S1 110.8(9) . .
C11 P1 S1 109.4(5) . .
C5 P1 S1 109.9(9) . .
C11A P1 S1 108.9(6) . .
S1A P1 S1 2.2(5) . .
C1 P1 Si1A 39.8(4) . .
C1A P1 Si1A 42.5(3) . .
C5A P1 Si1A 131.4(5) . .
C11 P1 Si1A 126.8(4) . .
C5 P1 Si1A 126.4(6) . .
C11A P1 Si1A 120.8(4) . .
S1A P1 Si1A 54.1(2) . .
S1 P1 Si1A 56.3(4) . .
C1 P1 Si1 42.2(3) . .
C1A P1 Si1 45.3(4) . .
C5A P1 Si1 127.9(5) . .
C11 P1 Si1 130.2(4) . .
C5 P1 Si1 123.0(5) . .
C11A P1 Si1 124.3(4) . .
S1A P1 Si1 51.4(4) . .
S1 P1 Si1 53.6(2) . .
Si1A P1 Si1 4.4(5) . .
C104 O2 C103 114.0(8) . .
O2 C104 C105 109.9(10) . .
O2 C104 H10K 109.7 . .
C105 C104 H10K 109.7 . .
O2 C104 H10L 109.7 . .
C105 C104 H10L 109.7 . .
H10K C104 H10L 108.2 . .
O3 C105 C104 109.3(11) . .
O3 C105 H10M 109.8 . .
C104 C105 H10M 109.8 . .
O3 C105 H10N 109.8 . .
C104 C105 H10N 109.8 . .
H10M C105 H10N 108.3 . .
C105 O3 C106 109.8(8) . .

loop_
_geom_bond_atom_site_label_1
_geom_bond_atom_site_label_2
_geom_bond_distance
_geom_bond_site_symmetry_2
C1 P1 1.726(11) .
C1 P2 1.750(8) .
C1 Si1 1.810(8) .
C2 P3 1.723(9) .
C2 P4 1.754(9) .
C2 Si1 1.810(9) .
C5 C10 1.388(12) .
C5 C6 1.389(12) .
C5 P1 1.822(11) .
C6 C7 1.404(13) .
C6 H6 0.9500 .
C7 C8 1.361(14) .
C7 H7 0.9500 .
C8 C9 1.383(14) .
C8 H8 0.9500 .
C9 C10 1.409(12) .
C9 H9 0.9500 .
C10 H10 0.9500 .
C11 C12 1.400(11) .
C11 C16 1.416(10) .
C11 P1 1.785(11) .
C12 C13 1.377(12) .
C12 H12 0.9500 .
C13 C14 1.398(11) .
C13 H13 0.9500 .
C14 C15 1.401(11) .
C14 H14 0.9500 .
C15 C16 1.361(11) .
C15 H15 0.9500 .
C16 H16 0.9500 .
C17 C18 1.354(11) .
C17 C22 1.394(10) .
C17 P2 1.809(9) .
C18 C19 1.376(11) .
C18 H18 0.9500 .
C19 C20 1.384(12) .
C19 H19 0.9500 .
C20 C21 1.379(11) .
C20 H20 0.9500 .
C21 C22 1.359(10) .
C21 H21 0.9500 .
C22 H22 0.9500 .
C23 C24 1.377(12) .
C23 C28 1.405(10) .
C23 P2 1.810(9) .
C24 C25 1.374(11) .
C24 H24 0.9500 .
C25 C26 1.377(14) .
C25 H25 0.9500 .
C26 C27 1.412(16) .
C26 H26 0.9500 .
C27 C28 1.391(14) .
C27 H27 0.9500 .
C28 H28 0.9500 .
C29 C34 1.377(11) .
C29 C30 1.399(11) .
C29 P3 1.818(8) .
C30 C31 1.402(10) .
C30 H30 0.9500 .
C31 C32 1.357(13) .
C31 H31 0.9500 .
C32 C33 1.398(12) .
C32 H32 0.9500 .
C33 C34 1.374(10) .
C33 H33 0.9500 .
C34 H34 0.9500 .
C35 C40 1.396(11) .
C35 C36 1.402(11) .
C35 P3 1.799(9) .
C36 C37 1.384(11) .
C36 H36 0.9500 .
C37 C38 1.387(12) .
C37 H37 0.9500 .
C38 C39 1.375(12) .
C38 H38 0.9500 .
C39 C40 1.396(11) .
C39 H39 0.9500 .
C40 H40 0.9500 .
C41 C42 1.381(12) .
C41 C46 1.393(11) .
C41 P4 1.826(8) .
C42 C43 1.388(11) .
C42 H42 0.9500 .
C43 C44 1.383(12) .
C43 H43 0.9500 .
C44 C45 1.351(12) .
C44 H44 0.9500 .
C45 C46 1.376(10) .
C45 H45 0.9500 .
C46 H46 0.9500 .
C47 C52 1.387(11) .
C47 C48 1.398(12) .
C47 P4 1.825(10) .
C48 C49 1.417(12) .
C48 H48 0.9500 .
C49 C50 1.387(13) .
C49 H49 0.9500 .
C50 C51 1.404(15) .
C50 H50 0.9500 .
C51 C52 1.373(14) .
C51 H51 0.9500 .
C52 H52 0.9500 .
P2 S2 1.972(5) .
P3 S3 2.085(8) .
P3 Si1 2.661(7) .
P4 S4 1.967(5) .
S1 P1 2.076(10) .
S1 Si1 2.204(8) .
S3 Si1 2.178(8) .
Si1 P1 2.671(7) .
C3 P5 1.733(8) .
C3 P6 1.760(8) .
C3 Si2 1.784(9) .
C4 P7 1.729(9) .
C4 P8 1.752(7) .
C4 Si2 1.797(8) .
C53 C58 1.385(12) .
C53 C54 1.409(11) .
C53 P5 1.800(8) .
C54 C55 1.367(10) .
C54 H54 0.9500 .
C55 C56 1.363(11) .
C55 H55 0.9500 .
C56 C57 1.381(12) .
C56 H56 0.9500 .
C57 C58 1.413(11) .
C57 H57 0.9500 .
C58 H58 0.9500 .
C59 C64 1.392(11) .
C59 C60 1.397(11) .
C59 P5 1.796(8) .
C60 C61 1.363(11) .
C60 H60 0.9500 .
C61 C62 1.384(12) .
C61 H61 0.9500 .
C62 C63 1.389(12) .
C62 H62 0.9500 .
C63 C64 1.381(11) .
C63 H63 0.9500 .
C64 H64 0.9500 .
C65 C66 1.379(11) .
C65 C70 1.393(12) .
C65 P6 1.830(9) .
C66 C67 1.421(11) .
C66 H66 0.9500 .
C67 C68 1.403(14) .
C67 H67 0.9500 .
C68 C69 1.365(13) .
C68 H68 0.9500 .
C69 C70 1.369(12) .
C69 H69 0.9500 .
C70 H70 0.9500 .
C71 C72 1.389(10) .
C71 C76 1.396(11) .
C71 P6 1.824(8) .
C72 C73 1.396(10) .
C72 H72 0.9500 .
C73 C74 1.397(11) .
C73 H73 0.9500 .
C74 C75 1.364(10) .
C74 H74 0.9500 .
C75 C76 1.394(10) .
C75 H75 0.9500 .
C76 H76 0.9500 .
C77 C82 1.379(12) .
C77 C78 1.407(10) .
C77 P7 1.808(8) .
C78 C79 1.395(12) .
C78 H78 0.9500 .
C79 C80 1.361(14) .
C79 H79 0.9500 .
C80 C81 1.403(12) .
C80 H80 0.9500 .
C81 C82 1.379(11) .
C81 H81 0.9500 .
C82 H82 0.9500 .
C83 C84 1.390(11) .
C83 C88 1.408(10) .
C83 P7 1.807(8) .
C84 C85 1.354(11) .
C84 H84 0.9500 .
C85 C86 1.374(12) .
C85 H85 0.9500 .
C86 C87 1.373(11) .
C86 H86 0.9500 .
C87 C88 1.381(11) .
C87 H87 0.9500 .
C88 H88 0.9500 .
C89 C94 1.383(12) .
C89 C90 1.399(9) .
C89 P8 1.817(8) .
C90 C91 1.383(10) .
C90 H90 0.9500 .
C91 C92 1.380(12) .
C91 H91 0.9500 .
C92 C93 1.383(11) .
C92 H92 0.9500 .
C93 C94 1.394(12) .
C93 H93 0.9500 .
C94 H94 0.9500 .
C95 C96 1.382(10) .
C95 C100 1.396(10) .
C95 P8 1.825(8) .
C96 C97 1.386(11) .
C96 H96 0.9500 .
C97 C98 1.377(12) .
C97 H97 0.9500 .
C98 C99 1.394(11) .
C98 H98 0.9500 .
C99 C100 1.379(10) .
C99 H99 0.9500 .
C100 H100 0.9500 .
P5 S5 2.074(5) .
P5 Si2 2.658(5) .
P6 S6 1.946(6) .
P7 S7 2.068(5) .
P7 Si2 2.652(4) .
P8 S8 1.958(3) .
S5 Si2 2.190(5) .
S7 Si2 2.203(4) .
C1A P1 1.727(12) .
C1A P2A 1.735(9) .
C1A Si1A 1.807(9) .
C2A P3A 1.719(9) .
C2A P4A 1.747(9) .
C2A Si1A 1.796(9) .
C5A C6A 1.408(10) .
C5A C10A 1.422(11) .
C5A P1 1.782(10) .
C6A C7A 1.406(13) .
C6A H6A 0.9500 .
C7A C8A 1.363(14) .
C7A H7A 0.9500 .
C8A C9A 1.402(12) .
C8A H8A 0.9500 .
C9A C10A 1.393(11) .
C9A H9A 0.9500 .
C10A H10A 0.9500 .
C11A C12A 1.384(11) .
C11A C16A 1.400(11) .
C11A P1 1.823(12) .
C12A C13A 1.385(11) .
C12A H12A 0.9500 .
C13A C14A 1.393(11) .
C13A H13A 0.9500 .
C14A C15A 1.402(11) .
C14A H14A 0.9500 .
C15A C16A 1.371(11) .
C15A H15A 0.9500 .
C16A H16A 0.9500 .
C17A C18A 1.364(10) .
C17A C22A 1.406(10) .
C17A P2A 1.802(9) .
C18A C19A 1.371(11) .
C18A H18A 0.9500 .
C19A C20A 1.368(11) .
C19A H19A 0.9500 .
C20A C21A 1.385(10) .
C20A H20A 0.9500 .
C21A C22A 1.358(10) .
C21A H21A 0.9500 .
C22A H22A 0.9500 .
C23A C24A 1.377(11) .
C23A C28A 1.389(10) .
C23A P2A 1.818(8) .
C24A C25A 1.376(11) .
C24A H24A 0.9500 .
C25A C26A 1.386(12) .
C25A H25A 0.9500 .
C26A C27A 1.412(14) .
C26A H26A 0.9500 .
C27A C28A 1.393(12) .
C27A H27A 0.9500 .
C28A H28A 0.9500 .
C29A C34A 1.368(12) .
C29A C30A 1.400(11) .
C29A P3A 1.812(9) .
C30A C31A 1.409(11) .
C30A H30A 0.9500 .
C31A C32A 1.359(12) .
C31A H31A 0.9500 .
C32A C33A 1.376(12) .
C32A H32A 0.9500 .
C33A C34A 1.374(10) .
C33A H33A 0.9500 .
C34A H34A 0.9500 .
C35A C36A 1.391(11) .
C35A C40A 1.401(11) .
C35A P3A 1.805(9) .
C36A C37A 1.393(11) .
C36A H36A 0.9500 .
C37A C38A 1.394(11) .
C37A H37A 0.9500 .
C38A C39A 1.382(12) .
C38A H38A 0.9500 .
C39A C40A 1.401(11) .
C39A H39A 0.9500 .
C40A H40A 0.9500 .
C41A C42A 1.377(12) .
C41A C46A 1.399(11) .
C41A P4A 1.822(8) .
C42A C43A 1.378(10) .
C42A H42A 0.9500 .
C43A C44A 1.392(11) .
C43A H43A 0.9500 .
C44A C45A 1.378(12) .
C44A H44A 0.9500 .
C45A C46A 1.378(10) .
C45A H45A 0.9500 .
C46A H46A 0.9500 .
C47A C52A 1.410(10) .
C47A C48A 1.411(12) .
C47A P4A 1.831(10) .
C48A C49A 1.417(12) .
C48A H48A 0.9500 .
C49A C50A 1.383(14) .
C49A H49A 0.9500 .
C50A C51A 1.409(15) .
C50A H50A 0.9500 .
C51A C52A 1.369(13) .
C51A H51A 0.9500 .
C52A H52A 0.9500 .
P2A S2A 1.970(5) .
P3A S3A 2.082(8) .
P3A Si1A 2.666(7) .
P4A S4A 1.961(5) .
S1A P1 2.073(8) .
S1A Si1A 2.211(9) .
S3A Si1A 2.180(9) .
Si1A P1 2.653(8) .
C3A P5A 1.729(9) .
C3A P6A 1.752(8) .
C3A Si2A 1.792(9) .
C4A P7A 1.726(9) .
C4A P8A 1.756(7) .
C4A Si2A 1.784(8) .
C53A C58A 1.390(10) .
C53A C54A 1.391(10) .
C53A P5A 1.802(8) .
C54A C55A 1.382(11) .
C54A H54A 0.9500 .
C55A C56A 1.370(12) .
C55A H55A 0.9500 .
C56A C57A 1.373(12) .
C56A H56A 0.9500 .
C57A C58A 1.395(11) .
C57A H57A 0.9500 .
C58A H58A 0.9500 .
C59A C60A 1.379(10) .
C59A C64A 1.407(11) .
C59A P5A 1.789(8) .
C60A C61A 1.383(11) .
C60A H60A 0.9500 .
C61A C62A 1.387(11) .
C61A H61A 0.9500 .
C62A C63A 1.388(11) .
C62A H62A 0.9500 .
C63A C64A 1.379(11) .
C63A H63A 0.9500 .
C64A H64A 0.9500 .
C65A C70A 1.384(12) .
C65A C66A 1.388(12) .
C65A P6A 1.829(9) .
C66A C67A 1.396(12) .
C66A H66A 0.9500 .
C67A C68A 1.408(14) .
C67A H67A 0.9500 .
C68A C69A 1.379(13) .
C68A H68A 0.9500 .
C69A C70A 1.395(12) .
C69A H69A 0.9500 .
C70A H70A 0.9500 .
C71A C72A 1.371(10) .
C71A C76A 1.381(11) .
C71A P6A 1.813(9) .
C72A C73A 1.387(10) .
C72A H72A 0.9500 .
C73A C74A 1.392(12) .
C73A H73A 0.9500 .
C74A C75A 1.376(11) .
C74A H74A 0.9500 .
C75A C76A 1.391(11) .
C75A H75A 0.9500 .
C76A H76A 0.9500 .
C77A C82A 1.375(12) .
C77A C78A 1.417(11) .
C77A P7A 1.808(8) .
C78A C79A 1.379(11) .
C78A H78A 0.9500 .
C79A C80A 1.363(15) .
C79A H79A 0.9500 .
C80A C81A 1.391(14) .
C80A H80A 0.9500 .
C81A C82A 1.402(12) .
C81A H81A 0.9500 .
C82A H82A 0.9500 .
C83A C84A 1.392(11) .
C83A C88A 1.402(10) .
C83A P7A 1.797(9) .
C84A C85A 1.363(11) .
C84A H84A 0.9500 .
C85A C86A 1.368(12) .
C85A H85A 0.9500 .
C86A C87A 1.382(12) .
C86A H86A 0.9500 .
C87A C88A 1.378(12) .
C87A H87A 0.9500 .
C88A H88A 0.9500 .
C89A C94A 1.385(12) .
C89A C90A 1.397(11) .
C89A P8A 1.809(11) .
C90A C91A 1.385(12) .
C90A H90A 0.9500 .
C91A C92A 1.383(12) .
C91A H91A 0.9500 .
C92A C93A 1.389(10) .
C92A H92A 0.9500 .
C93A C94A 1.387(10) .
C93A H93A 0.9500 .
C94A H94A 0.9500 .
C95A C10B 1.386(11) .
C95A C96A 1.391(10) .
C95A P8A 1.819(8) .
C96A C97A 1.384(11) .
C96A H96A 0.9500 .
C97A C98A 1.382(12) .
C97A H97A 0.9500 .
C98A C99A 1.389(10) .
C98A H98A 0.9500 .
C99A C10B 1.363(10) .
C99A H99A 0.9500 .
C10B H10B 0.9500 .
P5A S5A 2.089(5) .
P5A Si2A 2.645(5) .
P6A S6A 1.963(6) .
P7A S7A 2.066(5) .
P7A Si2A 2.646(4) .
P8A S8A 1.960(3) .
S5A Si2A 2.179(5) .
S7A Si2A 2.208(4) .
C101 O1 1.416(6) .
C101 H10C 0.9800 .
C101 H10D 0.9800 .
C101 H10E 0.9800 .
C102 O1 1.392(6) .
C102 C102 1.522(9) 2_666
C102 H10F 0.9900 .
C102 H10G 0.9900 .
C103 O2 1.432(10) .
C103 H10H 0.9800 .
C103 H10I 0.9800 .
C103 H10J 0.9800 .
O2 C104 1.417(12) .
C104 C105 1.510(12) .
C104 H10K 0.9900 .
C104 H10L 0.9900 .
C105 O3 1.400(13) .
C105 H10M 0.9900 .
C105 H10N 0.9900 .
O3 C106 1.433(11) .
C106 H10O 0.9800 .
C106 H10P 0.9800 .
C106 H10Q 0.9800 .
